data_4301935
loop_
_publ_author_name
'Sonja Tragl'
'Markus Str\"obele'
'Jochen Glaser'
'Cristian Vicent'
'Rosa Llusar'
'H.-J\"urgen Meyer'

_publ_contact_author
;
        H.-Juergen Meyer
        Institut fuer Anorganische Chemie
        Universitaet Tuebingen
        Ob dem Himmelreich 7
        72074 Tuebingen
        Bundesrepublik Deutschland
;
_publ_contact_author_email juergen.meyer@uni-tuebingen.de
_publ_contact_author_fax '07071 29-5702'
_publ_contact_author_phone '07071 29-76226'
_publ_section_title
;
Compounds with the Electron-Rich [W6Cl18]2- Cluster Anion
;
_journal_name_full 'Inorganic Chemistry'
_journal_page_first 3825
_journal_page_last 3831
_journal_paper_doi 10.1021/ic8019843
_journal_volume 48
_journal_year 2009
_chemical_formula_sum 'C32 H72 Cl18 N2 W6'
_chemical_formula_weight 2226.12
_chemical_name_systematic
; 
 ? 
;
_space_group_IT_number 61
_symmetry_cell_setting orthorhombic
_symmetry_space_group_name_Hall '-P 2ac 2ab'
_symmetry_space_group_name_H-M 'P b c a'
_atom_sites_solution_hydrogens geom
_atom_sites_solution_primary direct
_atom_sites_solution_secondary difmap
_audit_creation_method SHELXL-97
_cell_angle_alpha 90.00
_cell_angle_beta 90.00
_cell_angle_gamma 90.00
_cell_formula_units_Z 8
_cell_length_a 20.501(2)
_cell_length_b 28.784(3)
_cell_length_c 20.369(3)
_cell_measurement_reflns_used 2000
_cell_measurement_temperature 293(2)
_cell_measurement_theta_max 26.05
_cell_measurement_theta_min 2.11
_cell_volume 12020(2)
_computing_cell_refinement 'Stoe IPDS software'
_computing_data_collection 'Stoe IPDS software'
_computing_data_reduction 'Stoe IPDS software'
_computing_structure_refinement 'SHELXL-97 (Sheldrick, 1997)'
_computing_structure_solution 'SHELXS-97 (Sheldrick, 1990)'
_diffrn_ambient_temperature 293(2)
_diffrn_measured_fraction_theta_full 0.994
_diffrn_measured_fraction_theta_max 0.994
_diffrn_measurement_device_type 'Stoe IPDS'
_diffrn_measurement_method 'phi scans'
_diffrn_radiation_monochromator graphite
_diffrn_radiation_source 'fine-focus sealed tube'
_diffrn_radiation_type MoK\a
_diffrn_radiation_wavelength 0.71073
_diffrn_reflns_av_R_equivalents 0.2031
_diffrn_reflns_av_sigmaI/netI 0.1104
_diffrn_reflns_limit_h_max 25
_diffrn_reflns_limit_h_min -25
_diffrn_reflns_limit_k_max 35
_diffrn_reflns_limit_k_min -35
_diffrn_reflns_limit_l_max 25
_diffrn_reflns_limit_l_min -25
_diffrn_reflns_number 131823
_diffrn_reflns_theta_full 26.05
_diffrn_reflns_theta_max 26.05
_diffrn_reflns_theta_min 2.11
_diffrn_standards_decay_% 0.01
_exptl_absorpt_coefficient_mu 12.263
_exptl_absorpt_correction_T_max 0.2412
_exptl_absorpt_correction_T_min 0.0772
_exptl_absorpt_correction_type numerical
_exptl_absorpt_process_details X-Red/X-Shape
_exptl_crystal_colour black
_exptl_crystal_density_diffrn 2.460
_exptl_crystal_density_method 'not measured'
_exptl_crystal_description block
_exptl_crystal_F_000 8224
_exptl_crystal_size_max 0.30
_exptl_crystal_size_mid 0.26
_exptl_crystal_size_min 0.15
_refine_diff_density_max 2.225
_refine_diff_density_min -2.140
_refine_diff_density_rms 0.265
_refine_ls_extinction_method none
_refine_ls_goodness_of_fit_ref 0.853
_refine_ls_hydrogen_treatment mixed
_refine_ls_matrix_type full
_refine_ls_number_parameters 523
_refine_ls_number_reflns 11806
_refine_ls_number_restraints 0
_refine_ls_restrained_S_all 0.853
_refine_ls_R_factor_all 0.1464
_refine_ls_R_factor_gt 0.0632
_refine_ls_shift/su_max 0.015
_refine_ls_shift/su_mean 0.002
_refine_ls_structure_factor_coef Fsqd
_refine_ls_weighting_details 'calc w=1/[\s^2^(Fo^2^)+(0.0764P)^2^+0.0000P] where P=(Fo^2^+2Fc^2^)/3'
_refine_ls_weighting_scheme calc
_refine_ls_wR_factor_gt 0.1604
_refine_ls_wR_factor_ref 0.1785
_reflns_number_gt 4299
_reflns_number_total 11806
_reflns_threshold_expression >2sigma(I)
_cod_data_source_file ic8019843_si_001_3.cif
_cod_data_source_block (N(C4H9)4)2[W6Cl18]
_cod_database_code 4301935

loop_
_symmetry_equiv_pos_as_xyz
'x, y, z'
'-x+1/2, -y, z+1/2'
'x+1/2, -y+1/2, -z'
'-x, y+1/2, -z+1/2'
'-x, -y, -z'
'x-1/2, y, -z-1/2'
'-x-1/2, y-1/2, z'
'x, -y-1/2, z-1/2'

loop_
_atom_site_label
_atom_site_type_symbol
_atom_site_fract_x
_atom_site_fract_y
_atom_site_fract_z
_atom_site_U_iso_or_equiv
_atom_site_adp_type
_atom_site_occupancy
_atom_site_symmetry_multiplicity
_atom_site_calc_flag
_atom_site_refinement_flags
_atom_site_disorder_assembly
_atom_site_disorder_group
W1 W 0.31753(3) 0.12608(3) -0.08300(3) 0.0558(2) Uani 1 1 d . . .
W2 W 0.25241(4) 0.19674(3) -0.00870(4) 0.0570(3) Uani 1 1 d . . .
W3 W 0.17706(3) 0.12542(3) -0.07259(3) 0.0556(2) Uani 1 1 d . . .
W4 W 0.25271(4) 0.05589(3) -0.00611(4) 0.0569(3) Uani 1 1 d . . .
W5 W 0.32807(3) 0.12630(3) 0.05761(3) 0.0596(2) Uani 1 1 d . . .
W6 W 0.18785(3) 0.12759(3) 0.06807(3) 0.0596(2) Uani 1 1 d . . .
Cl1 Cl 0.3934(2) 0.1260(3) -0.1742(2) 0.0939(17) Uani 1 1 d . . .
Cl3 Cl 0.0865(2) 0.1239(2) -0.1487(2) 0.0896(16) Uani 1 1 d . . .
Cl2 Cl 0.2533(2) 0.28157(19) -0.0100(3) 0.0813(18) Uani 1 1 d . . .
Cl4 Cl 0.2521(3) -0.02889(19) -0.0053(3) 0.088(2) Uani 1 1 d . . .
Cl5 Cl 0.4180(2) 0.1265(3) 0.1349(2) 0.0974(18) Uani 1 1 d . . .
Cl6 Cl 0.1124(2) 0.1297(3) 0.1602(2) 0.0974(19) Uani 1 1 d . . .
Cl7 Cl 0.3294(3) 0.2080(2) -0.0951(2) 0.0726(15) Uani 1 1 d . . .
Cl8 Cl 0.2407(2) 0.1255(2) -0.17117(18) 0.0709(12) Uani 1 1 d . . .
Cl9 Cl 0.3287(3) 0.0439(2) -0.0930(2) 0.0744(16) Uani 1 1 d . . .
Cl10 Cl 0.4159(2) 0.1255(2) -0.0191(2) 0.0769(14) Uani 1 1 d . . .
Cl11 Cl 0.1650(3) 0.20759(19) -0.0851(3) 0.0729(15) Uani 1 1 d . . .
Cl12 Cl 0.1660(3) 0.04304(19) -0.0823(2) 0.0704(15) Uani 1 1 d . . .
Cl13 Cl 0.3394(3) 0.0447(2) 0.0699(3) 0.0825(17) Uani 1 1 d . . .
Cl14 Cl 0.3394(2) 0.20835(19) 0.0676(2) 0.0722(15) Uani 1 1 d . . .
Cl15 Cl 0.1761(3) 0.2097(2) 0.0777(3) 0.0785(16) Uani 1 1 d . . .
Cl16 Cl 0.0896(2) 0.1255(2) 0.0059(2) 0.0750(14) Uani 1 1 d . . .
Cl17 Cl 0.1777(3) 0.0450(2) 0.0811(2) 0.0750(16) Uani 1 1 d . . .
Cl18 Cl 0.2650(2) 0.1279(2) 0.15568(18) 0.0770(14) Uani 1 1 d . . .
N1 N -0.1162(7) 0.1212(6) 0.1389(8) 0.071(4) Uani 1 1 d . . .
N2 N 0.1169(9) 0.3709(9) 0.1188(10) 0.099(6) Uani 1 1 d . . .
C1 C -0.1780(8) 0.0914(7) 0.1410(9) 0.068(5) Uani 1 1 d . . .
H1A H -0.2152 0.1122 0.1401 0.082 Uiso 1 1 calc R . .
H1B H -0.1794 0.0731 0.1011 0.082 Uiso 1 1 calc R . .
C2 C -0.1867(9) 0.0590(8) 0.1978(10) 0.083(6) Uani 1 1 d . . .
H2A H -0.1740 0.0744 0.2382 0.100 Uiso 1 1 calc R . .
H2B H -0.1595 0.0318 0.1921 0.100 Uiso 1 1 calc R . .
C3 C -0.2605(17) 0.0444(11) 0.2014(18) 0.176(16) Uani 1 1 d . . .
H3A H -0.2873 0.0701 0.2161 0.211 Uiso 1 1 calc R . .
H3B H -0.2759 0.0341 0.1588 0.211 Uiso 1 1 calc R . .
C4 C -0.2626(13) 0.0051(10) 0.2504(13) 0.134(11) Uani 1 1 d . . .
H4A H -0.3069 -0.0052 0.2558 0.202 Uiso 1 1 calc R . .
H4B H -0.2459 0.0156 0.2918 0.202 Uiso 1 1 calc R . .
H4C H -0.2365 -0.0203 0.2347 0.202 Uiso 1 1 calc R . .
C5 C -0.1220(11) 0.1566(7) 0.1961(9) 0.082(6) Uani 1 1 d . . .
H5A H -0.1206 0.1397 0.2373 0.099 Uiso 1 1 calc R . .
H5B H -0.0842 0.1769 0.1950 0.099 Uiso 1 1 calc R . .
C6 C -0.1820(11) 0.1861(7) 0.1955(9) 0.080(6) Uani 1 1 d . . .
H6A H -0.1878 0.1994 0.1521 0.097 Uiso 1 1 calc R . .
H6B H -0.2197 0.1670 0.2052 0.097 Uiso 1 1 calc R . .
C7 C -0.1772(12) 0.2230(8) 0.2433(10) 0.096(7) Uani 1 1 d . . .
H7A H -0.1475 0.2466 0.2271 0.115 Uiso 1 1 calc R . .
H7B H -0.1592 0.2106 0.2837 0.115 Uiso 1 1 calc R . .
C8 C -0.2448(14) 0.2460(11) 0.2583(14) 0.147(14) Uani 1 1 d . . .
H8A H -0.2391 0.2703 0.2902 0.220 Uiso 1 1 calc R . .
H8B H -0.2741 0.2230 0.2753 0.220 Uiso 1 1 calc R . .
H8C H -0.2625 0.2589 0.2187 0.220 Uiso 1 1 calc R . .
C9 C -0.1115(8) 0.1453(7) 0.0764(9) 0.073(6) Uani 1 1 d . . .
H9A H -0.1056 0.1221 0.0425 0.087 Uiso 1 1 calc R . .
H9B H -0.1532 0.1602 0.0683 0.087 Uiso 1 1 calc R . .
C10 C -0.0610(10) 0.1802(8) 0.0676(10) 0.094(7) Uani 1 1 d . . .
H10A H -0.0199 0.1676 0.0831 0.113 Uiso 1 1 calc R . .
H10B H -0.0715 0.2069 0.0948 0.113 Uiso 1 1 calc R . .
C11 C -0.0519(11) 0.1971(11) -0.0050(9) 0.108(10) Uani 1 1 d . . .
H11A H -0.0336 0.1721 -0.0310 0.130 Uiso 1 1 calc R . .
H11B H -0.0941 0.2051 -0.0234 0.130 Uiso 1 1 calc R . .
C12 C -0.0062(11) 0.2400(11) -0.0087(12) 0.133(13) Uani 1 1 d . . .
H12A H -0.0014 0.2495 -0.0537 0.199 Uiso 1 1 calc R . .
H12B H 0.0358 0.2321 0.0090 0.199 Uiso 1 1 calc R . .
H12C H -0.0247 0.2651 0.0162 0.199 Uiso 1 1 calc R . .
C13 C -0.0549(10) 0.0913(8) 0.1559(13) 0.095(7) Uani 1 1 d . . .
H13A H -0.0175 0.1118 0.1587 0.114 Uiso 1 1 calc R . .
H13B H -0.0613 0.0778 0.1991 0.114 Uiso 1 1 calc R . .
C14 C -0.0391(13) 0.0531(9) 0.1088(14) 0.120(9) Uani 1 1 d . . .
H14A H -0.0799 0.0390 0.0952 0.144 Uiso 1 1 calc R . .
H14B H -0.0197 0.0670 0.0701 0.144 Uiso 1 1 calc R . .
C15 C 0.0023(15) 0.0173(13) 0.130(2) 0.20(2) Uani 1 1 d . . .
H15A H -0.0194 0.0015 0.1657 0.243 Uiso 1 1 calc R . .
H15B H 0.0410 0.0318 0.1479 0.243 Uiso 1 1 calc R . .
C16 C 0.024(2) -0.0185(17) 0.084(4) 0.55(9) Uani 1 1 d . . .
H16A H 0.0533 -0.0395 0.1055 0.818 Uiso 1 1 calc R . .
H16B H 0.0465 -0.0040 0.0475 0.818 Uiso 1 1 calc R . .
H16C H -0.0129 -0.0353 0.0674 0.818 Uiso 1 1 calc R . .
C17 C 0.069(2) 0.3354(13) 0.133(3) 0.26(3) Uani 1 1 d . . .
H17A H 0.0258 0.3489 0.1279 0.317 Uiso 1 1 calc R . .
H17B H 0.0730 0.3111 0.1000 0.317 Uiso 1 1 calc R . .
C18 C 0.074(2) 0.3156(14) 0.1944(16) 0.173(17) Uani 1 1 d . . .
H18A H 0.0604 0.3384 0.2269 0.207 Uiso 1 1 calc R . .
H18B H 0.1188 0.3077 0.2028 0.207 Uiso 1 1 calc R . .
C19 C 0.0353(18) 0.2754(15) 0.2027(16) 0.174(15) Uani 1 1 d . . .
H19A H -0.0098 0.2845 0.1963 0.208 Uiso 1 1 calc R . .
H19B H 0.0463 0.2544 0.1670 0.208 Uiso 1 1 calc R . .
C20 C 0.038(4) 0.2521(17) 0.255(3) 0.46(6) Uani 1 1 d . . .
H20A H 0.0095 0.2256 0.2512 0.697 Uiso 1 1 calc R . .
H20B H 0.0238 0.2711 0.2910 0.697 Uiso 1 1 calc R . .
H20C H 0.0817 0.2419 0.2623 0.697 Uiso 1 1 calc R . .
C21 C 0.1074(16) 0.4140(14) 0.164(2) 0.198(18) Uani 1 1 d . . .
H21A H 0.1471 0.4322 0.1671 0.238 Uiso 1 1 calc R . .
H21B H 0.0943 0.4047 0.2081 0.238 Uiso 1 1 calc R . .
C22 C 0.048(4) 0.444(4) 0.127(5) 0.49(8) Uani 1 1 d . . .
H22A H 0.0628 0.4609 0.0887 0.594 Uiso 1 1 calc R . .
H22B H 0.0098 0.4255 0.1172 0.594 Uiso 1 1 calc R . .
C23 C 0.0424(19) 0.471(3) 0.182(3) 0.37(7) Uani 1 1 d . . .
H23A H 0.0824 0.4877 0.1910 0.449 Uiso 1 1 calc R . .
H23B H 0.0323 0.4516 0.2204 0.449 Uiso 1 1 calc R . .
C24 C -0.016(2) 0.506(2) 0.166(6) 0.62(10) Uani 1 1 d . . .
H24A H -0.0187 0.5291 0.1999 0.931 Uiso 1 1 calc R . .
H24B H -0.0568 0.4886 0.1654 0.931 Uiso 1 1 calc R . .
H24C H -0.0092 0.5200 0.1246 0.931 Uiso 1 1 calc R . .
C25 C 0.1901(16) 0.3626(19) 0.1188(19) 0.25(3) Uani 1 1 d . . .
H25A H 0.1933 0.3367 0.1491 0.297 Uiso 1 1 calc R . .
H25B H 0.1960 0.3487 0.0758 0.297 Uiso 1 1 calc R . .
C26 C 0.2439(12) 0.3812(15) 0.1269(17) 0.162(15) Uani 1 1 d . . .
H26A H 0.2484 0.4001 0.0877 0.195 Uiso 1 1 calc R . .
H26B H 0.2353 0.4032 0.1619 0.195 Uiso 1 1 calc R . .
C27 C 0.299(2) 0.369(2) 0.138(2) 0.29(3) Uani 1 1 d . . .
H27A H 0.3032 0.3409 0.1129 0.347 Uiso 1 1 calc R . .
H27B H 0.2974 0.3597 0.1834 0.347 Uiso 1 1 calc R . .
C28 C 0.3606(17) 0.3877(16) 0.1332(19) 0.21(2) Uani 1 1 d . . .
H28A H 0.3920 0.3650 0.1472 0.318 Uiso 1 1 calc R . .
H28B H 0.3637 0.4147 0.1608 0.318 Uiso 1 1 calc R . .
H28C H 0.3692 0.3963 0.0885 0.318 Uiso 1 1 calc R . .
C29 C 0.111(2) 0.3813(17) 0.0455(13) 0.22(2) Uani 1 1 d . . .
H29A H 0.0680 0.3958 0.0419 0.269 Uiso 1 1 calc R . .
H29B H 0.1417 0.4062 0.0383 0.269 Uiso 1 1 calc R . .
C30 C 0.1149(17) 0.3565(17) -0.0071(16) 0.18(2) Uani 1 1 d . . .
H30A H 0.0849 0.3308 -0.0010 0.219 Uiso 1 1 calc R . .
H30B H 0.1584 0.3432 -0.0066 0.219 Uiso 1 1 calc R . .
C31 C 0.1048(17) 0.372(2) -0.072(3) 0.21(2) Uani 1 1 d . . .
H31A H 0.0599 0.3827 -0.0740 0.255 Uiso 1 1 calc R . .
H31B H 0.1318 0.3996 -0.0771 0.255 Uiso 1 1 calc R . .
C32 C 0.114(2) 0.347(2) -0.122(3) 0.22(3) Uani 1 1 d . . .
H32A H 0.1049 0.3643 -0.1610 0.330 Uiso 1 1 calc R . .
H32B H 0.0864 0.3201 -0.1201 0.330 Uiso 1 1 calc R . .
H32C H 0.1591 0.3369 -0.1230 0.330 Uiso 1 1 calc R . .

loop_
_atom_site_aniso_label
_atom_site_aniso_U_11
_atom_site_aniso_U_22
_atom_site_aniso_U_33
_atom_site_aniso_U_23
_atom_site_aniso_U_13
_atom_site_aniso_U_12
W1 0.0543(4) 0.0665(5) 0.0466(3) -0.0014(4) 0.0061(3) -0.0014(5)
W2 0.0582(6) 0.0593(5) 0.0536(5) -0.0024(4) 0.0021(3) -0.0029(4)
W3 0.0518(4) 0.0626(5) 0.0523(3) 0.0032(4) -0.0077(3) -0.0034(5)
W4 0.0629(7) 0.0584(5) 0.0495(5) 0.0038(4) -0.0026(3) 0.0004(4)
W5 0.0549(4) 0.0780(6) 0.0457(3) -0.0017(4) -0.0057(3) -0.0020(5)
W6 0.0542(4) 0.0762(6) 0.0484(3) 0.0012(4) 0.0069(3) -0.0030(5)
Cl1 0.082(3) 0.131(5) 0.069(3) 0.001(4) 0.031(2) -0.003(4)
Cl3 0.078(3) 0.109(5) 0.081(3) 0.012(3) -0.034(2) -0.004(4)
Cl2 0.088(5) 0.063(3) 0.093(4) -0.004(3) 0.004(2) -0.003(3)
Cl4 0.111(6) 0.057(3) 0.097(5) 0.007(3) -0.012(3) 0.003(3)
Cl5 0.069(3) 0.152(6) 0.071(3) -0.007(4) -0.024(2) 0.002(4)
Cl6 0.071(3) 0.153(6) 0.069(3) 0.005(4) 0.025(2) -0.007(4)
Cl7 0.075(4) 0.077(4) 0.066(3) 0.005(2) 0.018(3) -0.014(3)
Cl8 0.074(3) 0.092(3) 0.0466(19) 0.000(3) -0.0022(18) -0.010(3)
Cl9 0.076(4) 0.073(4) 0.074(3) -0.013(3) 0.007(3) 0.005(3)
Cl10 0.051(2) 0.108(5) 0.072(3) -0.006(3) 0.003(2) -0.008(3)
Cl11 0.074(4) 0.061(4) 0.084(3) 0.010(2) -0.017(3) 0.005(3)
Cl12 0.074(4) 0.064(4) 0.073(3) -0.001(2) -0.012(3) -0.012(3)
Cl13 0.089(4) 0.089(5) 0.069(3) 0.010(3) -0.023(3) 0.015(3)
Cl14 0.068(3) 0.088(4) 0.061(3) -0.012(3) -0.004(2) -0.010(3)
Cl15 0.076(4) 0.081(4) 0.078(3) -0.010(3) 0.018(3) 0.003(3)
Cl16 0.049(2) 0.094(4) 0.081(3) 0.007(3) -0.0005(18) -0.001(3)
Cl17 0.080(4) 0.085(4) 0.059(3) 0.017(2) 0.009(2) -0.018(3)
Cl18 0.077(3) 0.112(4) 0.0419(19) -0.002(3) 0.0016(18) -0.007(4)
N1 0.066(9) 0.042(11) 0.104(12) 0.007(9) -0.009(8) 0.002(9)
N2 0.088(13) 0.097(17) 0.113(14) -0.014(13) -0.010(10) 0.009(14)
C1 0.045(10) 0.076(15) 0.083(12) -0.023(10) 0.005(9) -0.010(9)
C2 0.065(13) 0.079(17) 0.105(16) -0.016(12) -0.013(12) 0.003(12)
C3 0.22(4) 0.09(2) 0.22(4) -0.02(2) -0.02(3) -0.09(2)
C4 0.17(3) 0.12(2) 0.12(2) -0.006(18) 0.060(19) -0.06(2)
C5 0.123(19) 0.053(14) 0.071(12) 0.007(10) 0.000(12) -0.029(13)
C6 0.125(19) 0.050(13) 0.066(11) 0.003(9) 0.030(12) 0.008(13)
C7 0.13(2) 0.093(19) 0.071(13) -0.017(12) 0.010(13) -0.004(15)
C8 0.22(4) 0.12(2) 0.10(2) -0.005(18) 0.054(18) 0.03(2)
C9 0.044(10) 0.104(18) 0.071(12) -0.012(11) 0.019(8) -0.013(10)
C10 0.081(15) 0.12(2) 0.084(14) 0.018(14) -0.003(12) 0.021(14)
C11 0.079(17) 0.18(3) 0.070(14) 0.025(14) -0.012(11) 0.040(18)
C12 0.075(18) 0.17(3) 0.15(2) 0.08(2) 0.047(16) 0.012(19)
C13 0.064(13) 0.062(17) 0.16(2) 0.008(15) 0.003(13) 0.004(12)
C14 0.099(19) 0.065(19) 0.20(3) 0.022(19) 0.030(18) -0.006(16)
C15 0.12(3) 0.13(3) 0.37(6) 0.06(4) 0.09(3) 0.07(2)
C16 0.18(5) 0.13(5) 1.3(3) -0.16(9) 0.33(10) -0.01(3)
C17 0.25(5) 0.10(3) 0.45(8) 0.02(4) 0.07(5) -0.12(3)
C18 0.25(4) 0.13(3) 0.15(3) 0.07(2) 0.02(3) -0.05(3)
C19 0.19(4) 0.19(4) 0.14(3) 0.05(3) -0.04(3) 0.00(3)
C20 0.84(16) 0.20(5) 0.35(7) 0.05(6) -0.42(10) 0.09(8)
C21 0.12(3) 0.19(5) 0.28(5) -0.02(4) -0.08(3) 0.03(3)
C22 0.22(8) 0.63(17) 0.63(18) 0.02(15) -0.29(11) -0.09(9)
C23 0.06(2) 0.71(17) 0.36(8) 0.37(10) 0.02(4) 0.00(5)
C24 0.10(3) 0.30(8) 1.5(3) 0.32(12) -0.22(8) -0.10(4)
C25 0.12(3) 0.43(8) 0.20(4) -0.11(4) -0.07(3) 0.05(4)
C26 0.068(16) 0.21(4) 0.21(3) -0.01(3) -0.061(19) -0.02(2)
C27 0.14(3) 0.42(8) 0.31(6) 0.07(5) -0.14(4) -0.06(5)
C28 0.12(3) 0.31(7) 0.20(4) -0.04(4) 0.02(3) 0.00(3)
C29 0.27(5) 0.35(7) 0.048(15) 0.04(3) -0.02(2) 0.07(4)
C30 0.13(3) 0.32(6) 0.09(2) 0.03(3) 0.017(19) 0.00(3)
C31 0.08(2) 0.29(7) 0.27(7) -0.01(6) -0.04(3) -0.03(3)
C32 0.17(4) 0.28(7) 0.21(5) -0.06(4) -0.01(4) 0.00(4)

loop_
_atom_type_symbol
_atom_type_description
_atom_type_scat_dispersion_real
_atom_type_scat_dispersion_imag
_atom_type_scat_source
W W -0.8490 6.8722 'International Tables Vol C Tables 4.2.6.8 and 6.1.1.4'
Cl Cl 0.1484 0.1585 'International Tables Vol C Tables 4.2.6.8 and 6.1.1.4'
N N 0.0061 0.0033 'International Tables Vol C Tables 4.2.6.8 and 6.1.1.4'
C C 0.0033 0.0016 'International Tables Vol C Tables 4.2.6.8 and 6.1.1.4'
H H 0.0000 0.0000 'International Tables Vol C Tables 4.2.6.8 and 6.1.1.4'

loop_
_geom_angle_atom_site_label_1
_geom_angle_atom_site_label_2
_geom_angle_atom_site_label_3
_geom_angle
_geom_angle_site_symmetry_1
_geom_angle_site_symmetry_3
_geom_angle_publ_flag
Cl7 W1 Cl9 164.22(15) . . ?
Cl7 W1 Cl8 89.8(2) . . ?
Cl9 W1 Cl8 89.6(2) . . ?
Cl7 W1 Cl10 88.7(2) . . ?
Cl9 W1 Cl10 87.7(2) . . ?
Cl8 W1 Cl10 164.08(15) . . ?
Cl7 W1 Cl1 81.7(2) . . ?
Cl9 W1 Cl1 82.6(2) . . ?
Cl8 W1 Cl1 81.19(16) . . ?
Cl10 W1 Cl1 82.90(16) . . ?
Cl7 W1 W2 53.14(12) . . ?
Cl9 W1 W2 142.57(13) . . ?
Cl8 W1 W2 95.43(14) . . ?
Cl10 W1 W2 96.30(14) . . ?
Cl1 W1 W2 134.83(18) . . ?
Cl7 W1 W5 95.37(12) . . ?
Cl9 W1 W5 94.61(12) . . ?
Cl8 W1 W5 143.05(10) . . ?
Cl10 W1 W5 52.86(10) . . ?
Cl1 W1 W5 135.76(13) . . ?
W2 W1 W5 60.45(3) . . ?
Cl7 W1 W4 142.88(12) . . ?
Cl9 W1 W4 52.82(13) . . ?
Cl8 W1 W4 95.72(13) . . ?
Cl10 W1 W4 95.07(14) . . ?
Cl1 W1 W4 135.40(18) . . ?
W2 W1 W4 89.76(3) . . ?
W5 W1 W4 59.61(3) . . ?
Cl7 W1 W3 96.68(13) . . ?
Cl9 W1 W3 95.50(14) . . ?
Cl8 W1 W3 52.95(10) . . ?
Cl10 W1 W3 142.95(11) . . ?
Cl1 W1 W3 134.14(13) . . ?
W2 W1 W3 60.08(3) . . ?
W5 W1 W3 90.10(2) . . ?
W4 W1 W3 59.70(3) . . ?
Cl15 W2 Cl7 163.18(18) . . ?
Cl15 W2 Cl14 89.27(19) . . ?
Cl7 W2 Cl14 88.12(18) . . ?
Cl15 W2 Cl11 88.2(2) . . ?
Cl7 W2 Cl11 89.9(2) . . ?
Cl14 W2 Cl11 164.46(18) . . ?
Cl15 W2 Cl2 81.7(2) . . ?
Cl7 W2 Cl2 81.5(2) . . ?
Cl14 W2 Cl2 82.0(2) . . ?
Cl11 W2 Cl2 82.42(19) . . ?
Cl15 W2 W6 53.22(14) . . ?
Cl7 W2 W6 143.59(14) . . ?
Cl14 W2 W6 94.99(13) . . ?
Cl11 W2 W6 95.73(13) . . ?
Cl2 W2 W6 134.94(14) . . ?
Cl15 W2 W1 143.81(15) . . ?
Cl7 W2 W1 53.01(14) . . ?
Cl14 W2 W1 95.46(13) . . ?
Cl11 W2 W1 95.64(14) . . ?
Cl2 W2 W1 134.46(14) . . ?
W6 W2 W1 90.60(3) . . ?
Cl15 W2 W3 95.37(14) . . ?
Cl7 W2 W3 96.78(13) . . ?
Cl14 W2 W3 142.56(14) . . ?
Cl11 W2 W3 52.97(14) . . ?
Cl2 W2 W3 135.40(14) . . ?
W6 W2 W3 60.14(3) . . ?
W1 W2 W3 60.35(3) . . ?
Cl15 W2 W5 96.73(15) . . ?
Cl7 W2 W5 94.86(14) . . ?
Cl14 W2 W5 52.63(14) . . ?
Cl11 W2 W5 142.91(14) . . ?
Cl2 W2 W5 134.66(14) . . ?
W6 W2 W5 60.24(3) . . ?
W1 W2 W5 59.90(3) . . ?
W3 W2 W5 89.94(3) . . ?
Cl12 W3 Cl11 164.25(15) . . ?
Cl12 W3 Cl8 89.1(2) . . ?
Cl11 W3 Cl8 88.0(2) . . ?
Cl12 W3 Cl16 89.15(19) . . ?
Cl11 W3 Cl16 89.6(2) . . ?
Cl8 W3 Cl16 164.74(14) . . ?
Cl12 W3 Cl3 81.8(2) . . ?
Cl11 W3 Cl3 82.5(2) . . ?
Cl8 W3 Cl3 83.14(16) . . ?
Cl16 W3 Cl3 81.60(16) . . ?
Cl12 W3 W4 53.05(12) . . ?
Cl11 W3 W4 142.68(13) . . ?
Cl8 W3 W4 95.87(14) . . ?
Cl16 W3 W4 95.15(13) . . ?
Cl3 W3 W4 134.80(17) . . ?
Cl12 W3 W6 96.40(12) . . ?
Cl11 W3 W6 95.30(13) . . ?
Cl8 W3 W6 142.56(10) . . ?
Cl16 W3 W6 52.69(10) . . ?
Cl3 W3 W6 134.28(13) . . ?
W4 W3 W6 60.23(3) . . ?
Cl12 W3 W2 142.70(12) . . ?
Cl11 W3 W2 53.02(12) . . ?
Cl8 W3 W2 94.93(13) . . ?
Cl16 W3 W2 95.67(14) . . ?
Cl3 W3 W2 135.53(17) . . ?
W4 W3 W2 89.66(3) . . ?
W6 W3 W2 59.52(3) . . ?
Cl12 W3 W1 95.46(13) . . ?
Cl11 W3 W1 95.08(13) . . ?
Cl8 W3 W1 52.79(10) . . ?
Cl16 W3 W1 142.47(11) . . ?
Cl3 W3 W1 135.93(13) . . ?
W4 W3 W1 60.04(3) . . ?
W6 W3 W1 89.79(2) . . ?
W2 W3 W1 59.57(3) . . ?
Cl17 W4 Cl13 88.8(2) . . ?
Cl17 W4 Cl9 164.11(18) . . ?
Cl13 W4 Cl9 88.58(19) . . ?
Cl17 W4 Cl12 89.08(18) . . ?
Cl13 W4 Cl12 163.29(18) . . ?
Cl9 W4 Cl12 89.0(2) . . ?
Cl17 W4 Cl4 81.9(2) . . ?
Cl13 W4 Cl4 82.2(2) . . ?
Cl9 W4 Cl4 82.2(2) . . ?
Cl12 W4 Cl4 81.1(2) . . ?
Cl17 W4 W5 95.95(14) . . ?
Cl13 W4 W5 52.94(15) . . ?
Cl9 W4 W5 94.94(13) . . ?
Cl12 W4 W5 143.77(14) . . ?
Cl4 W4 W5 135.09(15) . . ?
Cl17 W4 W3 95.47(14) . . ?
Cl13 W4 W3 143.61(15) . . ?
Cl9 W4 W3 95.94(14) . . ?
Cl12 W4 W3 53.10(13) . . ?
Cl4 W4 W3 134.23(15) . . ?
W5 W4 W3 90.68(3) . . ?
Cl17 W4 W1 143.06(15) . . ?
Cl13 W4 W1 95.99(15) . . ?
Cl9 W4 W1 52.83(14) . . ?
Cl12 W4 W1 95.66(13) . . ?
Cl4 W4 W1 134.99(16) . . ?
W5 W4 W1 60.04(3) . . ?
W3 W4 W1 60.26(3) . . ?
Cl17 W4 W6 53.31(15) . . ?
Cl13 W4 W6 95.78(15) . . ?
Cl9 W4 W6 142.57(14) . . ?
Cl12 W4 W6 96.21(14) . . ?
Cl4 W4 W6 135.26(16) . . ?
W5 W4 W6 60.26(3) . . ?
W3 W4 W6 59.94(3) . . ?
W1 W4 W6 89.75(3) . . ?
Cl13 W5 Cl18 89.1(2) . . ?
Cl13 W5 Cl14 164.26(15) . . ?
Cl18 W5 Cl14 87.8(2) . . ?
Cl13 W5 Cl10 89.2(2) . . ?
Cl18 W5 Cl10 163.82(15) . . ?
Cl14 W5 Cl10 89.51(19) . . ?
Cl13 W5 Cl5 81.9(2) . . ?
Cl18 W5 Cl5 82.41(16) . . ?
Cl14 W5 Cl5 82.4(2) . . ?
Cl10 W5 Cl5 81.42(16) . . ?
Cl13 W5 W4 53.11(13) . . ?
Cl18 W5 W4 95.83(13) . . ?
Cl14 W5 W4 142.59(12) . . ?
Cl10 W5 W4 95.99(14) . . ?
Cl5 W5 W4 134.99(19) . . ?
Cl13 W5 W1 96.35(13) . . ?
Cl18 W5 W1 142.77(11) . . ?
Cl14 W5 W1 95.45(12) . . ?
Cl10 W5 W1 53.39(11) . . ?
Cl5 W5 W1 134.81(13) . . ?
W4 W5 W1 60.35(3) . . ?
Cl13 W5 W6 95.91(14) . . ?
Cl18 W5 W6 52.85(10) . . ?
Cl14 W5 W6 94.49(13) . . ?
Cl10 W5 W6 143.31(11) . . ?
Cl5 W5 W6 135.26(13) . . ?
W4 W5 W6 60.27(3) . . ?
W1 W5 W6 89.93(2) . . ?
Cl13 W5 W2 142.83(13) . . ?
Cl18 W5 W2 95.00(15) . . ?
Cl14 W5 W2 52.88(12) . . ?
Cl10 W5 W2 96.07(14) . . ?
Cl5 W5 W2 135.29(19) . . ?
W4 W5 W2 89.72(3) . . ?
W1 W5 W2 59.65(3) . . ?
W6 W5 W2 59.33(3) . . ?
Cl16 W6 Cl18 163.66(14) . . ?
Cl16 W6 Cl15 89.1(2) . . ?
Cl18 W6 Cl15 90.1(2) . . ?
Cl16 W6 Cl17 87.7(2) . . ?
Cl18 W6 Cl17 88.8(2) . . ?
Cl15 W6 Cl17 164.52(15) . . ?
Cl16 W6 Cl6 82.69(16) . . ?
Cl18 W6 Cl6 81.06(16) . . ?
Cl15 W6 Cl6 81.3(2) . . ?
Cl17 W6 Cl6 83.3(2) . . ?
Cl16 W6 W2 96.82(13) . . ?
Cl18 W6 W2 95.71(13) . . ?
Cl15 W6 W2 53.20(13) . . ?
Cl17 W6 W2 142.25(12) . . ?
Cl6 W6 W2 134.42(19) . . ?
Cl16 W6 W3 53.42(10) . . ?
Cl18 W6 W3 142.84(10) . . ?
Cl15 W6 W3 95.51(13) . . ?
Cl17 W6 W3 94.72(12) . . ?
Cl6 W6 W3 136.10(13) . . ?
W2 W6 W3 60.34(3) . . ?
Cl16 W6 W5 143.55(10) . . ?
Cl18 W6 W5 52.69(10) . . ?
Cl15 W6 W5 96.87(14) . . ?
Cl17 W6 W5 94.69(14) . . ?
Cl6 W6 W5 133.74(13) . . ?
W2 W6 W5 60.43(3) . . ?
W3 W6 W5 90.16(2) . . ?
Cl16 W6 W4 95.36(14) . . ?
Cl18 W6 W4 95.11(14) . . ?
Cl15 W6 W4 143.09(13) . . ?
Cl17 W6 W4 52.36(12) . . ?
Cl6 W6 W4 135.65(19) . . ?
W2 W6 W4 89.90(3) . . ?
W3 W6 W4 59.83(3) . . ?
W5 W6 W4 59.48(3) . . ?
W1 Cl7 W2 73.85(14) . . ?
W1 Cl8 W3 74.27(11) . . ?
W4 Cl9 W1 74.35(15) . . ?
W5 Cl10 W1 73.76(12) . . ?
W3 Cl11 W2 74.01(14) . . ?
W4 Cl12 W3 73.85(14) . . ?
W5 Cl13 W4 73.95(15) . . ?
W5 Cl14 W2 74.49(14) . . ?
W2 Cl15 W6 73.58(15) . . ?
W6 Cl16 W3 73.89(12) . . ?
W4 Cl17 W6 74.33(14) . . ?
W5 Cl18 W6 74.46(11) . . ?
C9 N1 C1 110.4(14) . . ?
C9 N1 C5 110.3(16) . . ?
C1 N1 C5 106.4(14) . . ?
C9 N1 C13 113.9(15) . . ?
C1 N1 C13 110.6(15) . . ?
C5 N1 C13 104.8(15) . . ?
C17 N2 C25 124(4) . . ?
C17 N2 C29 106(3) . . ?
C25 N2 C29 97(2) . . ?
C17 N2 C21 111(3) . . ?
C25 N2 C21 104(2) . . ?
C29 N2 C21 114(3) . . ?
C2 C1 N1 118.1(15) . . ?
C1 C2 C3 108.7(19) . . ?
C4 C3 C2 105(3) . . ?
C6 C5 N1 115.4(16) . . ?
C7 C6 C5 110.9(19) . . ?
C6 C7 C8 113(2) . . ?
C10 C9 N1 119.1(17) . . ?
C9 C10 C11 115(2) . . ?
C12 C11 C10 111.4(19) . . ?
C14 C13 N1 116(2) . . ?
C15 C14 C13 118(3) . . ?
C14 C15 C16 120(5) . . ?
C18 C17 N2 115(4) . . ?
C17 C18 C19 114(4) . . ?
C20 C19 C18 121(4) . . ?
N2 C21 C22 103(5) . . ?
C23 C22 C21 89(5) . . ?
C22 C23 C24 105(7) . . ?
C26 C25 N2 144(5) . . ?
C27 C26 C25 138(6) . . ?
C26 C27 C28 138(6) . . ?
C30 C29 N2 134(4) . . ?
C29 C30 C31 126(5) . . ?
C32 C31 C30 123(7) . . ?

loop_
_geom_bond_atom_site_label_1
_geom_bond_atom_site_label_2
_geom_bond_distance
_geom_bond_site_symmetry_2
_geom_bond_publ_flag
W1 Cl7 2.382(6) . ?
W1 Cl9 2.384(6) . ?
W1 Cl8 2.389(4) . ?
W1 Cl10 2.401(4) . ?
W1 Cl1 2.422(4) . ?
W1 W2 2.8651(12) . ?
W1 W5 2.8723(9) . ?
W1 W4 2.8812(12) . ?
W1 W3 2.8876(10) . ?
W2 Cl15 2.385(5) . ?
W2 Cl7 2.387(5) . ?
W2 Cl14 2.390(5) . ?
W2 Cl11 2.393(5) . ?
W2 Cl2 2.442(6) . ?
W2 W6 2.8564(12) . ?
W2 W3 2.8800(12) . ?
W2 W5 2.8882(13) . ?
W3 Cl12 2.390(6) . ?
W3 Cl11 2.392(6) . ?
W3 Cl8 2.394(4) . ?
W3 Cl16 2.403(4) . ?
W3 Cl3 2.419(4) . ?
W3 W4 2.8712(12) . ?
W3 W6 2.8744(10) . ?
W4 Cl17 2.371(5) . ?
W4 Cl13 2.380(5) . ?
W4 Cl9 2.384(5) . ?
W4 Cl12 2.389(5) . ?
W4 Cl4 2.440(5) . ?
W4 W5 2.8599(12) . ?
W4 W6 2.8829(12) . ?
W5 Cl13 2.375(6) . ?
W5 Cl18 2.380(4) . ?
W5 Cl14 2.382(6) . ?
W5 Cl10 2.385(4) . ?
W5 Cl5 2.424(4) . ?
W5 W6 2.8827(10) . ?
W6 Cl16 2.380(4) . ?
W6 Cl18 2.385(4) . ?
W6 Cl15 2.385(6) . ?
W6 Cl17 2.401(6) . ?
W6 Cl6 2.432(4) . ?
N1 C9 1.45(2) . ?
N1 C1 1.53(2) . ?
N1 C5 1.56(2) . ?
N1 C13 1.56(2) . ?
N2 C17 1.45(3) . ?
N2 C25 1.52(3) . ?
N2 C29 1.53(3) . ?
N2 C21 1.56(4) . ?
C1 C2 1.50(3) . ?
C2 C3 1.57(3) . ?
C3 C4 1.51(4) . ?
C5 C6 1.49(3) . ?
C6 C7 1.45(3) . ?
C7 C8 1.56(3) . ?
C9 C10 1.45(3) . ?
C10 C11 1.57(3) . ?
C11 C12 1.55(4) . ?
C13 C14 1.50(3) . ?
C14 C15 1.40(4) . ?
C15 C16 1.47(7) . ?
C17 C18 1.39(5) . ?
C18 C19 1.41(4) . ?
C19 C20 1.26(5) . ?
C21 C22 1.67(9) . ?
C22 C23 1.37(14) . ?
C23 C24 1.60(8) . ?
C25 C26 1.24(4) . ?
C26 C27 1.21(4) . ?
C27 C28 1.36(4) . ?
C29 C30 1.29(5) . ?
C30 C31 1.41(5) . ?
C31 C32 1.28(5) . ?

loop_
_geom_torsion_atom_site_label_1
_geom_torsion_atom_site_label_2
_geom_torsion_atom_site_label_3
_geom_torsion_atom_site_label_4
_geom_torsion
_geom_torsion_site_symmetry_1
_geom_torsion_site_symmetry_2
_geom_torsion_site_symmetry_3
_geom_torsion_site_symmetry_4
_geom_torsion_publ_flag
Cl7 W1 W2 Cl15 -179.8(3) . . . . ?
Cl9 W1 W2 Cl15 -1.8(3) . . . . ?
Cl8 W1 W2 Cl15 94.6(3) . . . . ?
Cl10 W1 W2 Cl15 -96.2(3) . . . . ?
Cl1 W1 W2 Cl15 177.6(3) . . . . ?
W5 W1 W2 Cl15 -55.7(2) . . . . ?
W4 W1 W2 Cl15 -1.1(2) . . . . ?
W3 W1 W2 Cl15 53.4(2) . . . . ?
Cl9 W1 W2 Cl7 177.9(2) . . . . ?
Cl8 W1 W2 Cl7 -85.7(2) . . . . ?
Cl10 W1 W2 Cl7 83.6(2) . . . . ?
Cl1 W1 W2 Cl7 -2.7(2) . . . . ?
W5 W1 W2 Cl7 124.02(17) . . . . ?
W4 W1 W2 Cl7 178.63(17) . . . . ?
W3 W1 W2 Cl7 -126.80(17) . . . . ?
Cl7 W1 W2 Cl14 -83.5(2) . . . . ?
Cl9 W1 W2 Cl14 94.5(3) . . . . ?
Cl8 W1 W2 Cl14 -169.15(18) . . . . ?
Cl10 W1 W2 Cl14 0.06(19) . . . . ?
Cl1 W1 W2 Cl14 -86.2(2) . . . . ?
W5 W1 W2 Cl14 40.52(13) . . . . ?
W4 W1 W2 Cl14 95.13(13) . . . . ?
W3 W1 W2 Cl14 149.70(13) . . . . ?
Cl7 W1 W2 Cl11 85.6(2) . . . . ?
Cl9 W1 W2 Cl11 -96.4(3) . . . . ?
Cl8 W1 W2 Cl11 -0.04(19) . . . . ?
Cl10 W1 W2 Cl11 169.17(19) . . . . ?
Cl1 W1 W2 Cl11 82.9(2) . . . . ?
W5 W1 W2 Cl11 -150.38(14) . . . . ?
W4 W1 W2 Cl11 -95.76(13) . . . . ?
W3 W1 W2 Cl11 -41.19(13) . . . . ?
Cl7 W1 W2 Cl2 0.7(3) . . . . ?
Cl9 W1 W2 Cl2 178.6(3) . . . . ?
Cl8 W1 W2 Cl2 -85.0(2) . . . . ?
Cl10 W1 W2 Cl2 84.3(2) . . . . ?
Cl1 W1 W2 Cl2 -2.0(3) . . . . ?
W5 W1 W2 Cl2 124.7(2) . . . . ?
W4 W1 W2 Cl2 179.3(2) . . . . ?
W3 W1 W2 Cl2 -126.1(2) . . . . ?
Cl7 W1 W2 W6 -178.57(17) . . . . ?
Cl9 W1 W2 W6 -0.6(2) . . . . ?
Cl8 W1 W2 W6 95.78(13) . . . . ?
Cl10 W1 W2 W6 -95.01(14) . . . . ?
Cl1 W1 W2 W6 178.74(18) . . . . ?
W5 W1 W2 W6 -54.56(3) . . . . ?
W4 W1 W2 W6 0.06(3) . . . . ?
W3 W1 W2 W6 54.63(3) . . . . ?
Cl7 W1 W2 W3 126.80(17) . . . . ?
Cl9 W1 W2 W3 -55.2(2) . . . . ?
Cl8 W1 W2 W3 41.15(13) . . . . ?
Cl10 W1 W2 W3 -149.64(14) . . . . ?
Cl1 W1 W2 W3 124.12(18) . . . . ?
W5 W1 W2 W3 -109.18(3) . . . . ?
W4 W1 W2 W3 -54.57(3) . . . . ?
Cl7 W1 W2 W5 -124.02(17) . . . . ?
Cl9 W1 W2 W5 53.9(2) . . . . ?
Cl8 W1 W2 W5 150.33(14) . . . . ?
Cl10 W1 W2 W5 -40.46(14) . . . . ?
Cl1 W1 W2 W5 -126.70(18) . . . . ?
W4 W1 W2 W5 54.61(3) . . . . ?
W3 W1 W2 W5 109.18(3) . . . . ?
Cl15 W2 W3 Cl12 -97.6(3) . . . . ?
Cl7 W2 W3 Cl12 94.0(3) . . . . ?
Cl14 W2 W3 Cl12 -1.8(3) . . . . ?
Cl11 W2 W3 Cl12 178.7(2) . . . . ?
Cl2 W2 W3 Cl12 178.7(3) . . . . ?
W6 W2 W3 Cl12 -56.0(2) . . . . ?
W1 W2 W3 Cl12 53.9(2) . . . . ?
W5 W2 W3 Cl12 -0.9(2) . . . . ?
Cl15 W2 W3 Cl11 83.6(2) . . . . ?
Cl7 W2 W3 Cl11 -84.7(2) . . . . ?
Cl14 W2 W3 Cl11 179.5(3) . . . . ?
Cl2 W2 W3 Cl11 0.0(3) . . . . ?
W6 W2 W3 Cl11 125.26(17) . . . . ?
W1 W2 W3 Cl11 -124.82(17) . . . . ?
W5 W2 W3 Cl11 -179.62(17) . . . . ?
Cl15 W2 W3 Cl8 167.4(2) . . . . ?
Cl7 W2 W3 Cl8 -0.9(2) . . . . ?
Cl14 W2 W3 Cl8 -96.7(2) . . . . ?
Cl11 W2 W3 Cl8 83.8(2) . . . . ?
Cl2 W2 W3 Cl8 83.8(2) . . . . ?
W6 W2 W3 Cl8 -150.93(14) . . . . ?
W1 W2 W3 Cl8 -41.01(14) . . . . ?
W5 W2 W3 Cl8 -95.80(14) . . . . ?
Cl15 W2 W3 Cl16 -1.6(2) . . . . ?
Cl7 W2 W3 Cl16 -169.91(19) . . . . ?
Cl14 W2 W3 Cl16 94.3(2) . . . . ?
Cl11 W2 W3 Cl16 -85.2(2) . . . . ?
Cl2 W2 W3 Cl16 -85.2(2) . . . . ?
W6 W2 W3 Cl16 40.07(13) . . . . ?
W1 W2 W3 Cl16 149.99(13) . . . . ?
W5 W2 W3 Cl16 95.20(13) . . . . ?
Cl15 W2 W3 Cl3 82.2(2) . . . . ?
Cl7 W2 W3 Cl3 -86.1(2) . . . . ?
Cl14 W2 W3 Cl3 178.1(3) . . . . ?
Cl11 W2 W3 Cl3 -1.4(3) . . . . ?
Cl2 W2 W3 Cl3 -1.4(3) . . . . ?
W6 W2 W3 Cl3 123.85(19) . . . . ?
W1 W2 W3 Cl3 -126.23(19) . . . . ?
W5 W2 W3 Cl3 178.97(19) . . . . ?
Cl15 W2 W3 W4 -96.69(15) . . . . ?
Cl7 W2 W3 W4 94.95(14) . . . . ?
Cl14 W2 W3 W4 -0.9(2) . . . . ?
Cl11 W2 W3 W4 179.67(17) . . . . ?
Cl2 W2 W3 W4 179.6(2) . . . . ?
W6 W2 W3 W4 -55.07(3) . . . . ?
W1 W2 W3 W4 54.85(3) . . . . ?
W5 W2 W3 W4 0.06(3) . . . . ?
Cl15 W2 W3 W6 -41.63(15) . . . . ?
Cl7 W2 W3 W6 150.02(14) . . . . ?
Cl14 W2 W3 W6 54.2(2) . . . . ?
Cl11 W2 W3 W6 -125.26(17) . . . . ?
Cl2 W2 W3 W6 -125.3(2) . . . . ?
W1 W2 W3 W6 109.92(3) . . . . ?
W5 W2 W3 W6 55.13(3) . . . . ?
Cl15 W2 W3 W1 -151.55(15) . . . . ?
Cl7 W2 W3 W1 40.10(14) . . . . ?
Cl14 W2 W3 W1 -55.7(2) . . . . ?
Cl11 W2 W3 W1 124.82(17) . . . . ?
Cl2 W2 W3 W1 124.8(2) . . . . ?
W6 W2 W3 W1 -109.92(3) . . . . ?
W5 W2 W3 W1 -54.79(3) . . . . ?
Cl7 W1 W3 Cl12 169.30(16) . . . . ?
Cl9 W1 W3 Cl12 -0.64(15) . . . . ?
Cl8 W1 W3 Cl12 84.6(2) . . . . ?
Cl10 W1 W3 Cl12 -94.0(3) . . . . ?
Cl1 W1 W3 Cl12 84.4(3) . . . . ?
W2 W1 W3 Cl12 -150.53(12) . . . . ?
W5 W1 W3 Cl12 -95.28(12) . . . . ?
W4 W1 W3 Cl12 -41.22(12) . . . . ?
Cl7 W1 W3 Cl11 1.01(15) . . . . ?
Cl9 W1 W3 Cl11 -168.94(16) . . . . ?
Cl8 W1 W3 Cl11 -83.7(2) . . . . ?
Cl10 W1 W3 Cl11 97.7(3) . . . . ?
Cl1 W1 W3 Cl11 -83.9(3) . . . . ?
W2 W1 W3 Cl11 41.18(13) . . . . ?
W5 W1 W3 Cl11 96.42(13) . . . . ?
W4 W1 W3 Cl11 150.48(13) . . . . ?
Cl7 W1 W3 Cl8 84.7(2) . . . . ?
Cl9 W1 W3 Cl8 -85.3(2) . . . . ?
Cl10 W1 W3 Cl8 -178.7(3) . . . . ?
Cl1 W1 W3 Cl8 -0.3(3) . . . . ?
W2 W1 W3 Cl8 124.8(2) . . . . ?
W5 W1 W3 Cl8 -179.9(2) . . . . ?
W4 W1 W3 Cl8 -125.9(2) . . . . ?
Cl7 W1 W3 Cl16 -95.0(3) . . . . ?
Cl9 W1 W3 Cl16 95.1(3) . . . . ?
Cl8 W1 W3 Cl16 -179.6(3) . . . . ?
Cl10 W1 W3 Cl16 1.7(4) . . . . ?
Cl1 W1 W3 Cl16 -179.9(3) . . . . ?
W2 W1 W3 Cl16 -54.8(3) . . . . ?
W5 W1 W3 Cl16 0.5(3) . . . . ?
W4 W1 W3 Cl16 54.5(3) . . . . ?
Cl7 W1 W3 Cl3 85.5(3) . . . . ?
Cl9 W1 W3 Cl3 -84.4(3) . . . . ?
Cl8 W1 W3 Cl3 0.8(3) . . . . ?
Cl10 W1 W3 Cl3 -177.8(4) . . . . ?
Cl1 W1 W3 Cl3 0.6(4) . . . . ?
W2 W1 W3 Cl3 125.7(3) . . . . ?
W5 W1 W3 Cl3 -179.1(2) . . . . ?
W4 W1 W3 Cl3 -125.0(3) . . . . ?
Cl7 W1 W3 W4 -149.48(12) . . . . ?
Cl9 W1 W3 W4 40.58(12) . . . . ?
Cl8 W1 W3 W4 125.9(2) . . . . ?
Cl10 W1 W3 W4 -52.8(3) . . . . ?
Cl1 W1 W3 W4 125.6(3) . . . . ?
W2 W1 W3 W4 -109.31(3) . . . . ?
W5 W1 W3 W4 -54.06(3) . . . . ?
Cl7 W1 W3 W6 -94.29(12) . . . . ?
Cl9 W1 W3 W6 95.77(12) . . . . ?
Cl8 W1 W3 W6 -179.0(2) . . . . ?
Cl10 W1 W3 W6 2.4(3) . . . . ?
Cl1 W1 W3 W6 -179.2(2) . . . . ?
W2 W1 W3 W6 -54.12(3) . . . . ?
W5 W1 W3 W6 1.13(3) . . . . ?
W4 W1 W3 W6 55.19(3) . . . . ?
Cl7 W1 W3 W2 -40.17(12) . . . . ?
Cl9 W1 W3 W2 149.89(12) . . . . ?
Cl8 W1 W3 W2 -124.8(2) . . . . ?
Cl10 W1 W3 W2 56.5(3) . . . . ?
Cl1 W1 W3 W2 -125.1(3) . . . . ?
W5 W1 W3 W2 55.25(3) . . . . ?
W4 W1 W3 W2 109.31(3) . . . . ?
Cl12 W3 W4 Cl17 -84.7(2) . . . . ?
Cl11 W3 W4 Cl17 96.4(3) . . . . ?
Cl8 W3 W4 Cl17 -169.09(19) . . . . ?
Cl16 W3 W4 Cl17 0.33(19) . . . . ?
Cl3 W3 W4 Cl17 -82.9(2) . . . . ?
W6 W3 W4 Cl17 41.51(14) . . . . ?
W2 W3 W4 Cl17 95.99(14) . . . . ?
W1 W3 W4 Cl17 150.46(14) . . . . ?
Cl12 W3 W4 Cl13 179.9(3) . . . . ?
Cl11 W3 W4 Cl13 1.0(4) . . . . ?
Cl8 W3 W4 Cl13 95.5(3) . . . . ?
Cl16 W3 W4 Cl13 -95.1(3) . . . . ?
Cl3 W3 W4 Cl13 -178.3(3) . . . . ?
W6 W3 W4 Cl13 -53.9(2) . . . . ?
W2 W3 W4 Cl13 0.6(2) . . . . ?
W1 W3 W4 Cl13 55.1(2) . . . . ?
Cl12 W3 W4 Cl9 84.2(2) . . . . ?
Cl11 W3 W4 Cl9 -94.7(3) . . . . ?
Cl8 W3 W4 Cl9 -0.17(19) . . . . ?
Cl16 W3 W4 Cl9 169.24(19) . . . . ?
Cl3 W3 W4 Cl9 86.0(2) . . . . ?
W6 W3 W4 Cl9 -149.58(14) . . . . ?
W2 W3 W4 Cl9 -95.09(13) . . . . ?
W1 W3 W4 Cl9 -40.63(14) . . . . ?
Cl11 W3 W4 Cl12 -178.9(2) . . . . ?
Cl8 W3 W4 Cl12 -84.4(2) . . . . ?
Cl16 W3 W4 Cl12 85.0(2) . . . . ?
Cl3 W3 W4 Cl12 1.8(2) . . . . ?
W6 W3 W4 Cl12 126.22(16) . . . . ?
W2 W3 W4 Cl12 -179.29(16) . . . . ?
W1 W3 W4 Cl12 -124.83(16) . . . . ?
Cl12 W3 W4 Cl4 -0.6(3) . . . . ?
Cl11 W3 W4 Cl4 -179.5(3) . . . . ?
Cl8 W3 W4 Cl4 -85.0(3) . . . . ?
Cl16 W3 W4 Cl4 84.4(3) . . . . ?
Cl3 W3 W4 Cl4 1.1(3) . . . . ?
W6 W3 W4 Cl4 125.6(2) . . . . ?
W2 W3 W4 Cl4 -179.9(2) . . . . ?
W1 W3 W4 Cl4 -125.5(2) . . . . ?
Cl12 W3 W4 W5 179.23(16) . . . . ?
Cl11 W3 W4 W5 0.4(2) . . . . ?
Cl8 W3 W4 W5 94.86(13) . . . . ?
Cl16 W3 W4 W5 -95.72(14) . . . . ?
Cl3 W3 W4 W5 -178.99(19) . . . . ?
W6 W3 W4 W5 -54.54(3) . . . . ?
W2 W3 W4 W5 -0.06(3) . . . . ?
W1 W3 W4 W5 54.41(3) . . . . ?
Cl12 W3 W4 W1 124.83(16) . . . . ?
Cl11 W3 W4 W1 -54.0(2) . . . . ?
Cl8 W3 W4 W1 40.45(13) . . . . ?
Cl16 W3 W4 W1 -150.13(14) . . . . ?
Cl3 W3 W4 W1 126.60(19) . . . . ?
W6 W3 W4 W1 -108.95(3) . . . . ?
W2 W3 W4 W1 -54.47(3) . . . . ?
Cl12 W3 W4 W6 -126.22(16) . . . . ?
Cl11 W3 W4 W6 54.9(2) . . . . ?
Cl8 W3 W4 W6 149.40(13) . . . . ?
Cl16 W3 W4 W6 -41.18(14) . . . . ?
Cl3 W3 W4 W6 -124.45(19) . . . . ?
W2 W3 W4 W6 54.48(3) . . . . ?
W1 W3 W4 W6 108.95(3) . . . . ?
Cl7 W1 W4 Cl17 1.9(3) . . . . ?
Cl9 W1 W4 Cl17 179.6(3) . . . . ?
Cl8 W1 W4 Cl17 -95.3(3) . . . . ?
Cl10 W1 W4 Cl17 96.4(2) . . . . ?
Cl1 W1 W4 Cl17 -178.5(3) . . . . ?
W2 W1 W4 Cl17 0.1(2) . . . . ?
W5 W1 W4 Cl17 55.4(2) . . . . ?
W3 W1 W4 Cl17 -54.8(2) . . . . ?
Cl7 W1 W4 Cl13 -94.0(3) . . . . ?
Cl9 W1 W4 Cl13 83.6(2) . . . . ?
Cl8 W1 W4 Cl13 168.7(2) . . . . ?
Cl10 W1 W4 Cl13 0.5(2) . . . . ?
Cl1 W1 W4 Cl13 85.5(2) . . . . ?
W2 W1 W4 Cl13 -95.84(15) . . . . ?
W5 W1 W4 Cl13 -40.54(15) . . . . ?
W3 W1 W4 Cl13 -150.73(15) . . . . ?
Cl7 W1 W4 Cl9 -177.7(2) . . . . ?
Cl8 W1 W4 Cl9 85.1(2) . . . . ?
Cl10 W1 W4 Cl9 -83.2(2) . . . . ?
Cl1 W1 W4 Cl9 1.8(2) . . . . ?
W2 W1 W4 Cl9 -179.48(17) . . . . ?
W5 W1 W4 Cl9 -124.18(17) . . . . ?
W3 W1 W4 Cl9 125.63(17) . . . . ?
Cl7 W1 W4 Cl12 98.0(3) . . . . ?
Cl9 W1 W4 Cl12 -84.4(2) . . . . ?
Cl8 W1 W4 Cl12 0.7(2) . . . . ?
Cl10 W1 W4 Cl12 -167.54(19) . . . . ?
Cl1 W1 W4 Cl12 -82.5(2) . . . . ?
W2 W1 W4 Cl12 96.16(14) . . . . ?
W5 W1 W4 Cl12 151.46(14) . . . . ?
W3 W1 W4 Cl12 41.27(14) . . . . ?
Cl7 W1 W4 Cl4 -178.9(3) . . . . ?
Cl9 W1 W4 Cl4 -1.2(3) . . . . ?
Cl8 W1 W4 Cl4 83.8(2) . . . . ?
Cl10 W1 W4 Cl4 -84.4(2) . . . . ?
Cl1 W1 W4 Cl4 0.6(3) . . . . ?
W2 W1 W4 Cl4 179.3(2) . . . . ?
W5 W1 W4 Cl4 -125.4(2) . . . . ?
W3 W1 W4 Cl4 124.4(2) . . . . ?
Cl7 W1 W4 W5 -53.5(2) . . . . ?
Cl9 W1 W4 W5 124.18(17) . . . . ?
Cl8 W1 W4 W5 -150.73(14) . . . . ?
Cl10 W1 W4 W5 41.00(14) . . . . ?
Cl1 W1 W4 W5 126.02(19) . . . . ?
W2 W1 W4 W5 -55.30(3) . . . . ?
W3 W1 W4 W5 -110.19(3) . . . . ?
Cl7 W1 W4 W3 56.7(2) . . . . ?
Cl9 W1 W4 W3 -125.63(17) . . . . ?
Cl8 W1 W4 W3 -40.54(14) . . . . ?
Cl10 W1 W4 W3 151.19(14) . . . . ?
Cl1 W1 W4 W3 -123.79(18) . . . . ?
W2 W1 W4 W3 54.88(3) . . . . ?
W5 W1 W4 W3 110.19(3) . . . . ?
Cl7 W1 W4 W6 1.8(2) . . . . ?
Cl9 W1 W4 W6 179.42(17) . . . . ?
Cl8 W1 W4 W6 -95.49(14) . . . . ?
Cl10 W1 W4 W6 96.24(14) . . . . ?
Cl1 W1 W4 W6 -178.73(18) . . . . ?
W2 W1 W4 W6 -0.06(3) . . . . ?
W5 W1 W4 W6 55.24(3) . . . . ?
W3 W1 W4 W6 -54.94(3) . . . . ?
Cl17 W4 W5 Cl13 83.9(2) . . . . ?
Cl9 W4 W5 Cl13 -84.5(2) . . . . ?
Cl12 W4 W5 Cl13 -179.4(3) . . . . ?
Cl4 W4 W5 Cl13 -0.6(3) . . . . ?
W3 W4 W5 Cl13 179.52(18) . . . . ?
W1 W4 W5 Cl13 -125.90(18) . . . . ?
W6 W4 W5 Cl13 125.23(18) . . . . ?
Cl17 W4 W5 Cl18 -0.5(2) . . . . ?
Cl13 W4 W5 Cl18 -84.5(2) . . . . ?
Cl9 W4 W5 Cl18 -168.9(2) . . . . ?
Cl12 W4 W5 Cl18 96.1(3) . . . . ?
Cl4 W4 W5 Cl18 -85.1(3) . . . . ?
W3 W4 W5 Cl18 95.05(15) . . . . ?
W1 W4 W5 Cl18 149.64(15) . . . . ?
W6 W4 W5 Cl18 40.77(15) . . . . ?
Cl17 W4 W5 Cl14 -94.5(2) . . . . ?
Cl13 W4 W5 Cl14 -178.5(2) . . . . ?
Cl9 W4 W5 Cl14 97.1(2) . . . . ?
Cl12 W4 W5 Cl14 2.1(3) . . . . ?
Cl4 W4 W5 Cl14 -179.1(3) . . . . ?
W3 W4 W5 Cl14 1.0(2) . . . . ?
W1 W4 W5 Cl14 55.6(2) . . . . ?
W6 W4 W5 Cl14 -53.2(2) . . . . ?
Cl17 W4 W5 Cl10 168.4(2) . . . . ?
Cl13 W4 W5 Cl10 84.5(2) . . . . ?
Cl9 W4 W5 Cl10 0.0(2) . . . . ?
Cl12 W4 W5 Cl10 -95.0(3) . . . . ?
Cl4 W4 W5 Cl10 83.9(3) . . . . ?
W3 W4 W5 Cl10 -96.02(14) . . . . ?
W1 W4 W5 Cl10 -41.43(14) . . . . ?
W6 W4 W5 Cl10 -150.30(14) . . . . ?
Cl17 W4 W5 Cl5 84.6(2) . . . . ?
Cl13 W4 W5 Cl5 0.6(2) . . . . ?
Cl9 W4 W5 Cl5 -83.8(2) . . . . ?
Cl12 W4 W5 Cl5 -178.8(3) . . . . ?
Cl4 W4 W5 Cl5 0.0(3) . . . . ?
W3 W4 W5 Cl5 -179.87(18) . . . . ?
W1 W4 W5 Cl5 -125.28(18) . . . . ?
W6 W4 W5 Cl5 125.85(18) . . . . ?
Cl17 W4 W5 W1 -150.16(14) . . . . ?
Cl13 W4 W5 W1 125.90(18) . . . . ?
Cl9 W4 W5 W1 41.43(14) . . . . ?
Cl12 W4 W5 W1 -53.6(2) . . . . ?
Cl4 W4 W5 W1 125.3(2) . . . . ?
W3 W4 W5 W1 -54.59(3) . . . . ?
W6 W4 W5 W1 -108.87(3) . . . . ?
Cl17 W4 W5 W6 -41.29(14) . . . . ?
Cl13 W4 W5 W6 -125.23(18) . . . . ?
Cl9 W4 W5 W6 150.30(14) . . . . ?
Cl12 W4 W5 W6 55.3(2) . . . . ?
Cl4 W4 W5 W6 -125.8(2) . . . . ?
W3 W4 W5 W6 54.28(3) . . . . ?
W1 W4 W5 W6 108.87(3) . . . . ?
Cl17 W4 W5 W2 -95.51(14) . . . . ?
Cl13 W4 W5 W2 -179.46(18) . . . . ?
Cl9 W4 W5 W2 96.08(14) . . . . ?
Cl12 W4 W5 W2 1.1(2) . . . . ?
Cl4 W4 W5 W2 179.9(2) . . . . ?
W3 W4 W5 W2 0.06(3) . . . . ?
W1 W4 W5 W2 54.65(3) . . . . ?
W6 W4 W5 W2 -54.23(3) . . . . ?
Cl7 W1 W5 Cl13 -168.5(2) . . . . ?
Cl9 W1 W5 Cl13 -0.7(2) . . . . ?
Cl8 W1 W5 Cl13 94.7(3) . . . . ?
Cl10 W1 W5 Cl13 -84.2(2) . . . . ?
Cl1 W1 W5 Cl13 -84.8(3) . . . . ?
W2 W1 W5 Cl13 149.76(14) . . . . ?
W4 W1 W5 Cl13 40.68(14) . . . . ?
W3 W1 W5 Cl13 94.81(14) . . . . ?
Cl7 W1 W5 Cl18 94.6(3) . . . . ?
Cl9 W1 W5 Cl18 -97.6(3) . . . . ?
Cl8 W1 W5 Cl18 -2.2(4) . . . . ?
Cl10 W1 W5 Cl18 178.8(4) . . . . ?
Cl1 W1 W5 Cl18 178.3(4) . . . . ?
W2 W1 W5 Cl18 52.9(3) . . . . ?
W4 W1 W5 Cl18 -56.2(3) . . . . ?
W3 W1 W5 Cl18 -2.1(3) . . . . ?
Cl7 W1 W5 Cl14 1.09(18) . . . . ?
Cl9 W1 W5 Cl14 168.85(19) . . . . ?
Cl8 W1 W5 Cl14 -95.7(3) . . . . ?
Cl10 W1 W5 Cl14 85.3(2) . . . . ?
Cl1 W1 W5 Cl14 84.7(3) . . . . ?
W2 W1 W5 Cl14 -40.68(13) . . . . ?
W4 W1 W5 Cl14 -149.75(13) . . . . ?
W3 W1 W5 Cl14 -95.63(13) . . . . ?
Cl7 W1 W5 Cl10 -84.2(2) . . . . ?
Cl9 W1 W5 Cl10 83.5(2) . . . . ?
Cl8 W1 W5 Cl10 179.0(3) . . . . ?
Cl1 W1 W5 Cl10 -0.6(3) . . . . ?
W2 W1 W5 Cl10 -126.0(2) . . . . ?
W4 W1 W5 Cl10 124.9(2) . . . . ?
W3 W1 W5 Cl10 179.1(2) . . . . ?
Cl7 W1 W5 Cl5 -83.6(3) . . . . ?
Cl9 W1 W5 Cl5 84.1(3) . . . . ?
Cl8 W1 W5 Cl5 179.6(4) . . . . ?
Cl10 W1 W5 Cl5 0.6(4) . . . . ?
Cl1 W1 W5 Cl5 0.0(4) . . . . ?
W2 W1 W5 Cl5 -125.4(3) . . . . ?
W4 W1 W5 Cl5 125.5(3) . . . . ?
W3 W1 W5 Cl5 179.7(3) . . . . ?
Cl7 W1 W5 W4 150.84(14) . . . . ?
Cl9 W1 W5 W4 -41.40(14) . . . . ?
Cl8 W1 W5 W4 54.0(3) . . . . ?
Cl10 W1 W5 W4 -124.9(2) . . . . ?
Cl1 W1 W5 W4 -125.5(3) . . . . ?
W2 W1 W5 W4 109.07(3) . . . . ?
W3 W1 W5 W4 54.13(3) . . . . ?
Cl7 W1 W5 W6 95.59(14) . . . . ?
Cl9 W1 W5 W6 -96.65(14) . . . . ?
Cl8 W1 W5 W6 -1.2(3) . . . . ?
Cl10 W1 W5 W6 179.8(2) . . . . ?
Cl1 W1 W5 W6 179.2(3) . . . . ?
W2 W1 W5 W6 53.82(3) . . . . ?
W4 W1 W5 W6 -55.25(3) . . . . ?
W3 W1 W5 W6 -1.12(3) . . . . ?
Cl7 W1 W5 W2 41.77(13) . . . . ?
Cl9 W1 W5 W2 -150.47(14) . . . . ?
Cl8 W1 W5 W2 -55.1(3) . . . . ?
Cl10 W1 W5 W2 126.0(2) . . . . ?
Cl1 W1 W5 W2 125.4(3) . . . . ?
W4 W1 W5 W2 -109.07(3) . . . . ?
W3 W1 W5 W2 -54.95(3) . . . . ?
Cl15 W2 W5 Cl13 94.6(3) . . . . ?
Cl7 W2 W5 Cl13 -97.6(3) . . . . ?
Cl14 W2 W5 Cl13 178.5(3) . . . . ?
Cl11 W2 W5 Cl13 -1.3(4) . . . . ?
Cl2 W2 W5 Cl13 179.6(3) . . . . ?
W6 W2 W5 Cl13 54.3(2) . . . . ?
W1 W2 W5 Cl13 -55.9(2) . . . . ?
W3 W2 W5 Cl13 -0.8(2) . . . . ?
Cl15 W2 W5 Cl18 -0.48(19) . . . . ?
Cl7 W2 W5 Cl18 167.31(19) . . . . ?
Cl14 W2 W5 Cl18 83.42(19) . . . . ?
Cl11 W2 W5 Cl18 -96.4(3) . . . . ?
Cl2 W2 W5 Cl18 84.5(2) . . . . ?
W6 W2 W5 Cl18 -40.84(13) . . . . ?
W1 W2 W5 Cl18 -151.05(14) . . . . ?
W3 W2 W5 Cl18 -95.88(13) . . . . ?
Cl15 W2 W5 Cl14 -83.9(2) . . . . ?
Cl7 W2 W5 Cl14 83.9(2) . . . . ?
Cl11 W2 W5 Cl14 -179.8(3) . . . . ?
Cl2 W2 W5 Cl14 1.1(3) . . . . ?
W6 W2 W5 Cl14 -124.25(15) . . . . ?
W1 W2 W5 Cl14 125.54(15) . . . . ?
W3 W2 W5 Cl14 -179.30(15) . . . . ?
Cl15 W2 W5 Cl10 -168.7(2) . . . . ?
Cl7 W2 W5 Cl10 -0.86(19) . . . . ?
Cl14 W2 W5 Cl10 -84.8(2) . . . . ?
Cl11 W2 W5 Cl10 95.4(3) . . . . ?
Cl2 W2 W5 Cl10 -83.6(2) . . . . ?
W6 W2 W5 Cl10 150.99(14) . . . . ?
W1 W2 W5 Cl10 40.78(13) . . . . ?
W3 W2 W5 Cl10 95.94(13) . . . . ?
Cl15 W2 W5 Cl5 -84.7(2) . . . . ?
Cl7 W2 W5 Cl5 83.1(2) . . . . ?
Cl14 W2 W5 Cl5 -0.8(2) . . . . ?
Cl11 W2 W5 Cl5 179.4(3) . . . . ?
Cl2 W2 W5 Cl5 0.3(3) . . . . ?
W6 W2 W5 Cl5 -125.08(18) . . . . ?
W1 W2 W5 Cl5 124.70(18) . . . . ?
W3 W2 W5 Cl5 179.87(18) . . . . ?
Cl15 W2 W5 W4 95.35(14) . . . . ?
Cl7 W2 W5 W4 -96.86(14) . . . . ?
Cl14 W2 W5 W4 179.24(15) . . . . ?
Cl11 W2 W5 W4 -0.6(2) . . . . ?
Cl2 W2 W5 W4 -179.6(2) . . . . ?
W6 W2 W5 W4 54.99(3) . . . . ?
W1 W2 W5 W4 -55.22(3) . . . . ?
W3 W2 W5 W4 -0.06(3) . . . . ?
Cl15 W2 W5 W1 150.57(14) . . . . ?
Cl7 W2 W5 W1 -41.64(13) . . . . ?
Cl14 W2 W5 W1 -125.54(15) . . . . ?
Cl11 W2 W5 W1 54.7(2) . . . . ?
Cl2 W2 W5 W1 -124.4(2) . . . . ?
W6 W2 W5 W1 110.21(3) . . . . ?
W3 W2 W5 W1 55.16(3) . . . . ?
Cl15 W2 W5 W6 40.36(14) . . . . ?
Cl7 W2 W5 W6 -151.85(14) . . . . ?
Cl14 W2 W5 W6 124.25(15) . . . . ?
Cl11 W2 W5 W6 -55.6(2) . . . . ?
Cl2 W2 W5 W6 125.4(2) . . . . ?
W1 W2 W5 W6 -110.21(3) . . . . ?
W3 W2 W5 W6 -55.05(3) . . . . ?
Cl15 W2 W6 Cl16 83.7(2) . . . . ?
Cl7 W2 W6 Cl16 -97.4(3) . . . . ?
Cl14 W2 W6 Cl16 169.02(19) . . . . ?
Cl11 W2 W6 Cl16 0.3(2) . . . . ?
Cl2 W2 W6 Cl16 85.3(2) . . . . ?
W1 W2 W6 Cl16 -95.44(14) . . . . ?
W3 W2 W6 Cl16 -40.65(14) . . . . ?
W5 W2 W6 Cl16 -149.72(14) . . . . ?
Cl15 W2 W6 Cl18 -85.8(2) . . . . ?
Cl7 W2 W6 Cl18 93.1(3) . . . . ?
Cl14 W2 W6 Cl18 -0.47(19) . . . . ?
Cl11 W2 W6 Cl18 -169.2(2) . . . . ?
Cl2 W2 W6 Cl18 -84.2(2) . . . . ?
W1 W2 W6 Cl18 95.07(14) . . . . ?
W3 W2 W6 Cl18 149.86(15) . . . . ?
W5 W2 W6 Cl18 40.79(14) . . . . ?
Cl7 W2 W6 Cl15 178.9(3) . . . . ?
Cl14 W2 W6 Cl15 85.3(2) . . . . ?
Cl11 W2 W6 Cl15 -83.4(2) . . . . ?
Cl2 W2 W6 Cl15 1.6(3) . . . . ?
W1 W2 W6 Cl15 -179.13(18) . . . . ?
W3 W2 W6 Cl15 -124.33(18) . . . . ?
W5 W2 W6 Cl15 126.59(18) . . . . ?
Cl15 W2 W6 Cl17 178.8(2) . . . . ?
Cl7 W2 W6 Cl17 -2.2(3) . . . . ?
Cl14 W2 W6 Cl17 -95.9(3) . . . . ?
Cl11 W2 W6 Cl17 95.4(2) . . . . ?
Cl2 W2 W6 Cl17 -179.6(3) . . . . ?
W1 W2 W6 Cl17 -0.3(2) . . . . ?
W3 W2 W6 Cl17 54.5(2) . . . . ?
W5 W2 W6 Cl17 -54.6(2) . . . . ?
Cl15 W2 W6 Cl6 -2.7(2) . . . . ?
Cl7 W2 W6 Cl6 176.2(3) . . . . ?
Cl14 W2 W6 Cl6 82.6(2) . . . . ?
Cl11 W2 W6 Cl6 -86.1(2) . . . . ?
Cl2 W2 W6 Cl6 -1.1(3) . . . . ?
W1 W2 W6 Cl6 178.13(18) . . . . ?
W3 W2 W6 Cl6 -127.08(18) . . . . ?
W5 W2 W6 Cl6 123.85(18) . . . . ?
Cl15 W2 W6 W3 124.33(18) . . . . ?
Cl7 W2 W6 W3 -56.7(2) . . . . ?
Cl14 W2 W6 W3 -150.33(13) . . . . ?
Cl11 W2 W6 W3 40.93(14) . . . . ?
Cl2 W2 W6 W3 125.9(2) . . . . ?
W1 W2 W6 W3 -54.79(3) . . . . ?
W5 W2 W6 W3 -109.08(3) . . . . ?
Cl15 W2 W6 W5 -126.59(18) . . . . ?
Cl7 W2 W6 W5 52.4(2) . . . . ?
Cl14 W2 W6 W5 -41.25(13) . . . . ?
Cl11 W2 W6 W5 150.01(14) . . . . ?
Cl2 W2 W6 W5 -125.0(2) . . . . ?
W1 W2 W6 W5 54.28(3) . . . . ?
W3 W2 W6 W5 109.08(3) . . . . ?
Cl15 W2 W6 W4 179.07(18) . . . . ?
Cl7 W2 W6 W4 -2.0(2) . . . . ?
Cl14 W2 W6 W4 -95.60(13) . . . . ?
Cl11 W2 W6 W4 95.67(14) . . . . ?
Cl2 W2 W6 W4 -179.3(2) . . . . ?
W1 W2 W6 W4 -0.06(3) . . . . ?
W3 W2 W6 W4 54.73(3) . . . . ?
W5 W2 W6 W4 -54.34(3) . . . . ?
Cl12 W3 W6 Cl16 -84.0(2) . . . . ?
Cl11 W3 W6 Cl16 85.4(2) . . . . ?
Cl8 W3 W6 Cl16 179.1(3) . . . . ?
Cl3 W3 W6 Cl16 0.7(3) . . . . ?
W4 W3 W6 Cl16 -124.5(2) . . . . ?
W2 W3 W6 Cl16 126.3(2) . . . . ?
W1 W3 W6 Cl16 -179.5(2) . . . . ?
Cl12 W3 W6 Cl18 93.8(3) . . . . ?
Cl11 W3 W6 Cl18 -96.7(3) . . . . ?
Cl8 W3 W6 Cl18 -3.0(4) . . . . ?
Cl16 W3 W6 Cl18 177.8(3) . . . . ?
Cl3 W3 W6 Cl18 178.6(4) . . . . ?
W4 W3 W6 Cl18 53.4(3) . . . . ?
W2 W3 W6 Cl18 -55.8(3) . . . . ?
W1 W3 W6 Cl18 -1.6(3) . . . . ?
Cl12 W3 W6 Cl15 -168.7(2) . . . . ?
Cl11 W3 W6 Cl15 0.70(19) . . . . ?
Cl8 W3 W6 Cl15 94.4(3) . . . . ?
Cl16 W3 W6 Cl15 -84.7(2) . . . . ?
Cl3 W3 W6 Cl15 -84.0(3) . . . . ?
W4 W3 W6 Cl15 150.82(14) . . . . ?
W2 W3 W6 Cl15 41.63(14) . . . . ?
W1 W3 W6 Cl15 95.79(14) . . . . ?
Cl12 W3 W6 Cl17 -0.37(19) . . . . ?
Cl11 W3 W6 Cl17 169.1(2) . . . . ?
Cl8 W3 W6 Cl17 -97.2(3) . . . . ?
Cl16 W3 W6 Cl17 83.6(2) . . . . ?
Cl3 W3 W6 Cl17 84.4(3) . . . . ?
W4 W3 W6 Cl17 -40.81(14) . . . . ?
W2 W3 W6 Cl17 -150.00(14) . . . . ?
W1 W3 W6 Cl17 -95.84(14) . . . . ?
Cl12 W3 W6 Cl6 -85.6(3) . . . . ?
Cl11 W3 W6 Cl6 83.8(3) . . . . ?
Cl8 W3 W6 Cl6 177.5(4) . . . . ?
Cl16 W3 W6 Cl6 -1.6(3) . . . . ?
Cl3 W3 W6 Cl6 -0.9(4) . . . . ?
W4 W3 W6 Cl6 -126.1(3) . . . . ?
W2 W3 W6 Cl6 124.7(3) . . . . ?
W1 W3 W6 Cl6 178.9(3) . . . . ?
Cl12 W3 W6 W2 149.64(13) . . . . ?
Cl11 W3 W6 W2 -40.92(13) . . . . ?
Cl8 W3 W6 W2 52.8(3) . . . . ?
Cl16 W3 W6 W2 -126.3(2) . . . . ?
Cl3 W3 W6 W2 -125.6(2) . . . . ?
W4 W3 W6 W2 109.19(3) . . . . ?
W1 W3 W6 W2 54.16(3) . . . . ?
Cl12 W3 W6 W5 94.35(13) . . . . ?
Cl11 W3 W6 W5 -96.21(13) . . . . ?
Cl8 W3 W6 W5 -2.5(3) . . . . ?
Cl16 W3 W6 W5 178.4(2) . . . . ?
Cl3 W3 W6 W5 179.1(2) . . . . ?
W4 W3 W6 W5 53.91(3) . . . . ?
W2 W3 W6 W5 -55.28(3) . . . . ?
W1 W3 W6 W5 -1.12(3) . . . . ?
Cl12 W3 W6 W4 40.44(13) . . . . ?
Cl11 W3 W6 W4 -150.11(14) . . . . ?
Cl8 W3 W6 W4 -56.4(3) . . . . ?
Cl16 W3 W6 W4 124.5(2) . . . . ?
Cl3 W3 W6 W4 125.2(2) . . . . ?
W2 W3 W6 W4 -109.19(3) . . . . ?
W1 W3 W6 W4 -55.03(3) . . . . ?
Cl13 W5 W6 Cl16 -93.0(3) . . . . ?
Cl18 W5 W6 Cl16 -177.4(3) . . . . ?
Cl14 W5 W6 Cl16 98.8(3) . . . . ?
Cl10 W5 W6 Cl16 3.6(4) . . . . ?
Cl5 W5 W6 Cl16 -177.5(4) . . . . ?
W4 W5 W6 Cl16 -52.0(3) . . . . ?
W1 W5 W6 Cl16 3.3(3) . . . . ?
W2 W5 W6 Cl16 57.4(3) . . . . ?
Cl13 W5 W6 Cl18 84.4(2) . . . . ?
Cl14 W5 W6 Cl18 -83.8(2) . . . . ?
Cl10 W5 W6 Cl18 -179.0(4) . . . . ?
Cl5 W5 W6 Cl18 -0.1(4) . . . . ?
W4 W5 W6 Cl18 125.4(2) . . . . ?
W1 W5 W6 Cl18 -179.3(2) . . . . ?
W2 W5 W6 Cl18 -125.2(2) . . . . ?
Cl13 W5 W6 Cl15 169.19(17) . . . . ?
Cl18 W5 W6 Cl15 84.8(2) . . . . ?
Cl14 W5 W6 Cl15 1.02(16) . . . . ?
Cl10 W5 W6 Cl15 -94.2(3) . . . . ?
Cl5 W5 W6 Cl15 84.8(3) . . . . ?
W4 W5 W6 Cl15 -149.76(13) . . . . ?
W1 W5 W6 Cl15 -94.44(13) . . . . ?
W2 W5 W6 Cl15 -40.36(13) . . . . ?
Cl13 W5 W6 Cl17 -0.50(15) . . . . ?
Cl18 W5 W6 Cl17 -84.9(2) . . . . ?
Cl14 W5 W6 Cl17 -168.66(16) . . . . ?
Cl10 W5 W6 Cl17 96.1(3) . . . . ?
Cl5 W5 W6 Cl17 -84.9(3) . . . . ?
W4 W5 W6 Cl17 40.56(12) . . . . ?
W1 W5 W6 Cl17 95.87(12) . . . . ?
W2 W5 W6 Cl17 149.95(12) . . . . ?
Cl13 W5 W6 Cl6 84.7(3) . . . . ?
Cl18 W5 W6 Cl6 0.4(4) . . . . ?
Cl14 W5 W6 Cl6 -83.4(3) . . . . ?
Cl10 W5 W6 Cl6 -178.6(4) . . . . ?
Cl5 W5 W6 Cl6 0.3(4) . . . . ?
W4 W5 W6 Cl6 125.8(3) . . . . ?
W1 W5 W6 Cl6 -178.9(3) . . . . ?
W2 W5 W6 Cl6 -124.8(3) . . . . ?
Cl13 W5 W6 W2 -150.45(13) . . . . ?
Cl18 W5 W6 W2 125.2(2) . . . . ?
Cl14 W5 W6 W2 41.38(12) . . . . ?
Cl10 W5 W6 W2 -53.8(3) . . . . ?
Cl5 W5 W6 W2 125.1(3) . . . . ?
W4 W5 W6 W2 -109.40(3) . . . . ?
W1 W5 W6 W2 -54.08(3) . . . . ?
Cl13 W5 W6 W3 -95.25(13) . . . . ?
Cl18 W5 W6 W3 -179.6(2) . . . . ?
Cl14 W5 W6 W3 96.59(12) . . . . ?
Cl10 W5 W6 W3 1.4(3) . . . . ?
Cl5 W5 W6 W3 -179.7(3) . . . . ?
W4 W5 W6 W3 -54.19(3) . . . . ?
W1 W5 W6 W3 1.13(3) . . . . ?
W2 W5 W6 W3 55.21(3) . . . . ?
Cl13 W5 W6 W4 -41.05(13) . . . . ?
Cl18 W5 W6 W4 -125.4(2) . . . . ?
Cl14 W5 W6 W4 150.78(12) . . . . ?
Cl10 W5 W6 W4 55.6(3) . . . . ?
Cl5 W5 W6 W4 -125.5(3) . . . . ?
W1 W5 W6 W4 55.32(3) . . . . ?
W2 W5 W6 W4 109.40(3) . . . . ?
Cl17 W4 W6 Cl16 -83.0(2) . . . . ?
Cl13 W4 W6 Cl16 -167.11(19) . . . . ?
Cl9 W4 W6 Cl16 97.7(3) . . . . ?
Cl12 W4 W6 Cl16 1.23(19) . . . . ?
Cl4 W4 W6 Cl16 -82.4(2) . . . . ?
W5 W4 W6 Cl16 151.96(13) . . . . ?
W3 W4 W6 Cl16 41.68(13) . . . . ?
W1 W4 W6 Cl16 96.90(13) . . . . ?
Cl17 W4 W6 Cl18 84.5(2) . . . . ?
Cl13 W4 W6 Cl18 0.3(2) . . . . ?
Cl9 W4 W6 Cl18 -94.9(3) . . . . ?
Cl12 W4 W6 Cl18 168.67(18) . . . . ?
Cl4 W4 W6 Cl18 85.0(2) . . . . ?
W5 W4 W6 Cl18 -40.60(13) . . . . ?
W3 W4 W6 Cl18 -150.87(14) . . . . ?
W1 W4 W6 Cl18 -95.66(13) . . . . ?
Cl17 W4 W6 Cl15 -178.6(2) . . . . ?
Cl13 W4 W6 Cl15 97.3(3) . . . . ?
Cl9 W4 W6 Cl15 2.1(3) . . . . ?
Cl12 W4 W6 Cl15 -94.4(3) . . . . ?
Cl4 W4 W6 Cl15 -178.0(3) . . . . ?
W5 W4 W6 Cl15 56.4(2) . . . . ?
W3 W4 W6 Cl15 -53.9(2) . . . . ?
W1 W4 W6 Cl15 1.3(2) . . . . ?
Cl13 W4 W6 Cl17 -84.1(2) . . . . ?
Cl9 W4 W6 Cl17 -179.4(3) . . . . ?
Cl12 W4 W6 Cl17 84.2(2) . . . . ?
Cl4 W4 W6 Cl17 0.5(3) . . . . ?
W5 W4 W6 Cl17 -125.08(16) . . . . ?
W3 W4 W6 Cl17 124.65(16) . . . . ?
W1 W4 W6 Cl17 179.86(16) . . . . ?
Cl17 W4 W6 Cl6 2.0(2) . . . . ?
Cl13 W4 W6 Cl6 -82.1(2) . . . . ?
Cl9 W4 W6 Cl6 -177.3(3) . . . . ?
Cl12 W4 W6 Cl6 86.2(2) . . . . ?
Cl4 W4 W6 Cl6 2.6(3) . . . . ?
W5 W4 W6 Cl6 -123.03(18) . . . . ?
W3 W4 W6 Cl6 126.70(18) . . . . ?
W1 W4 W6 Cl6 -178.09(18) . . . . ?
Cl17 W4 W6 W2 -179.80(16) . . . . ?
Cl13 W4 W6 W2 96.05(15) . . . . ?
Cl9 W4 W6 W2 0.8(2) . . . . ?
Cl12 W4 W6 W2 -95.61(13) . . . . ?
Cl4 W4 W6 W2 -179.3(2) . . . . ?
W5 W4 W6 W2 55.12(3) . . . . ?
W3 W4 W6 W2 -55.15(3) . . . . ?
W1 W4 W6 W2 0.06(3) . . . . ?
Cl17 W4 W6 W3 -124.65(16) . . . . ?
Cl13 W4 W6 W3 151.20(15) . . . . ?
Cl9 W4 W6 W3 56.0(2) . . . . ?
Cl12 W4 W6 W3 -40.46(13) . . . . ?
Cl4 W4 W6 W3 -124.1(2) . . . . ?
W5 W4 W6 W3 110.27(3) . . . . ?
W1 W4 W6 W3 55.21(3) . . . . ?
Cl17 W4 W6 W5 125.08(16) . . . . ?
Cl13 W4 W6 W5 40.93(15) . . . . ?
Cl9 W4 W6 W5 -54.3(2) . . . . ?
Cl12 W4 W6 W5 -150.73(13) . . . . ?
Cl4 W4 W6 W5 125.6(2) . . . . ?
W3 W4 W6 W5 -110.27(3) . . . . ?
W1 W4 W6 W5 -55.06(3) . . . . ?
Cl9 W1 Cl7 W2 -175.4(5) . . . . ?
Cl8 W1 Cl7 W2 96.95(14) . . . . ?
Cl10 W1 Cl7 W2 -98.90(14) . . . . ?
Cl1 W1 Cl7 W2 178.08(17) . . . . ?
W5 W1 Cl7 W2 -46.41(11) . . . . ?
W4 W1 Cl7 W2 -2.3(3) . . . . ?
W3 W1 Cl7 W2 44.33(11) . . . . ?
Cl15 W2 Cl7 W1 179.5(6) . . . . ?
Cl14 W2 Cl7 W1 98.28(17) . . . . ?
Cl11 W2 Cl7 W1 -97.14(16) . . . . ?
Cl2 W2 Cl7 W1 -179.50(19) . . . . ?
W6 W2 Cl7 W1 2.4(3) . . . . ?
W3 W2 Cl7 W1 -44.49(11) . . . . ?
W5 W2 Cl7 W1 46.03(11) . . . . ?
Cl7 W1 Cl8 W3 -98.54(18) . . . . ?
Cl9 W1 Cl8 W3 97.23(18) . . . . ?
Cl10 W1 Cl8 W3 177.1(7) . . . . ?
Cl1 W1 Cl8 W3 179.8(3) . . . . ?
W2 W1 Cl8 W3 -45.62(14) . . . . ?
W5 W1 Cl8 W3 0.1(3) . . . . ?
W4 W1 Cl8 W3 44.68(14) . . . . ?
Cl12 W3 Cl8 W1 -97.59(18) . . . . ?
Cl11 W3 Cl8 W1 97.89(18) . . . . ?
Cl16 W3 Cl8 W1 179(46) . . . . ?
Cl3 W3 Cl8 W1 -179.4(2) . . . . ?
W4 W3 Cl8 W1 -44.90(14) . . . . ?
W6 W3 Cl8 W1 1.7(3) . . . . ?
W2 W3 Cl8 W1 45.27(14) . . . . ?
Cl17 W4 Cl9 W1 -179.1(6) . . . . ?
Cl13 W4 Cl9 W1 -98.61(18) . . . . ?
Cl12 W4 Cl9 W1 97.92(16) . . . . ?
Cl4 W4 Cl9 W1 179.11(19) . . . . ?
W5 W4 Cl9 W1 -46.01(11) . . . . ?
W3 W4 Cl9 W1 45.20(11) . . . . ?
W6 W4 Cl9 W1 -1.0(3) . . . . ?
Cl7 W1 Cl9 W4 174.8(5) . . . . ?
Cl8 W1 Cl9 W4 -97.52(14) . . . . ?
Cl10 W1 Cl9 W4 98.16(14) . . . . ?
Cl1 W1 Cl9 W4 -178.69(17) . . . . ?
W2 W1 Cl9 W4 0.9(3) . . . . ?
W5 W1 Cl9 W4 45.72(11) . . . . ?
W3 W1 Cl9 W4 -44.82(11) . . . . ?
Cl13 W5 Cl10 W1 98.52(17) . . . . ?
Cl18 W5 Cl10 W1 -177.5(8) . . . . ?
Cl14 W5 Cl10 W1 -97.17(17) . . . . ?
Cl5 W5 Cl10 W1 -179.6(3) . . . . ?
W4 W5 Cl10 W1 45.76(13) . . . . ?
W6 W5 Cl10 W1 -0.3(3) . . . . ?
W2 W5 Cl10 W1 -44.60(13) . . . . ?
Cl7 W1 Cl10 W5 97.77(17) . . . . ?
Cl9 W1 Cl10 W5 -97.58(17) . . . . ?
Cl8 W1 Cl10 W5 -177.7(7) . . . . ?
Cl1 W1 Cl10 W5 179.6(2) . . . . ?
W2 W1 Cl10 W5 45.08(14) . . . . ?
W4 W1 Cl10 W5 -45.23(13) . . . . ?
W3 W1 Cl10 W5 -1.6(3) . . . . ?
Cl12 W3 Cl11 W2 -177.2(5) . . . . ?
Cl8 W3 Cl11 W2 -97.66(14) . . . . ?
Cl16 W3 Cl11 W2 97.42(15) . . . . ?
Cl3 W3 Cl11 W2 179.00(18) . . . . ?
W4 W3 Cl11 W2 -0.5(3) . . . . ?
W6 W3 Cl11 W2 44.97(11) . . . . ?
W1 W3 Cl11 W2 -45.29(11) . . . . ?
Cl15 W2 Cl11 W3 -98.13(18) . . . . ?
Cl7 W2 Cl11 W3 98.59(17) . . . . ?
Cl14 W2 Cl11 W3 -178.8(6) . . . . ?
Cl2 W2 Cl11 W3 179.98(19) . . . . ?
W6 W2 Cl11 W3 -45.37(12) . . . . ?
W1 W2 Cl11 W3 45.80(11) . . . . ?
W5 W2 Cl11 W3 0.6(3) . . . . ?
Cl17 W4 Cl12 W3 97.54(17) . . . . ?
Cl13 W4 Cl12 W3 -179.8(6) . . . . ?
Cl9 W4 Cl12 W3 -98.23(17) . . . . ?
Cl4 W4 Cl12 W3 179.5(2) . . . . ?
W5 W4 Cl12 W3 -1.3(3) . . . . ?
W1 W4 Cl12 W3 -45.75(11) . . . . ?
W6 W4 Cl12 W3 44.61(11) . . . . ?
Cl11 W3 Cl12 W4 177.5(5) . . . . ?
Cl8 W3 Cl12 W4 98.07(14) . . . . ?
Cl16 W3 Cl12 W4 -97.09(14) . . . . ?
Cl3 W3 Cl12 W4 -178.72(17) . . . . ?
W6 W3 Cl12 W4 -44.80(11) . . . . ?
W2 W3 Cl12 W4 1.2(3) . . . . ?
W1 W3 Cl12 W4 45.60(11) . . . . ?
Cl18 W5 Cl13 W4 97.98(15) . . . . ?
Cl14 W5 Cl13 W4 176.6(5) . . . . ?
Cl10 W5 Cl13 W4 -98.11(15) . . . . ?
Cl5 W5 Cl13 W4 -179.56(18) . . . . ?
W1 W5 Cl13 W4 -45.10(12) . . . . ?
W6 W5 Cl13 W4 45.49(12) . . . . ?
W2 W5 Cl13 W4 0.9(3) . . . . ?
Cl17 W4 Cl13 W5 -98.40(18) . . . . ?
Cl9 W4 Cl13 W5 97.28(18) . . . . ?
Cl12 W4 Cl13 W5 178.9(6) . . . . ?
Cl4 W4 Cl13 W5 179.6(2) . . . . ?
W3 W4 Cl13 W5 -0.8(3) . . . . ?
W1 W4 Cl13 W5 44.88(12) . . . . ?
W6 W4 Cl13 W5 -45.47(12) . . . . ?
Cl13 W5 Cl14 W2 -176.7(6) . . . . ?
Cl18 W5 Cl14 W2 -97.96(14) . . . . ?
Cl10 W5 Cl14 W2 98.00(14) . . . . ?
Cl5 W5 Cl14 W2 179.41(16) . . . . ?
W4 W5 Cl14 W2 -1.2(3) . . . . ?
W1 W5 Cl14 W2 44.86(10) . . . . ?
W6 W5 Cl14 W2 -45.49(10) . . . . ?
Cl15 W2 Cl14 W5 99.04(17) . . . . ?
Cl7 W2 Cl14 W5 -97.57(17) . . . . ?
Cl11 W2 Cl14 W5 179.6(6) . . . . ?
Cl2 W2 Cl14 W5 -179.20(18) . . . . ?
W6 W2 Cl14 W5 46.07(10) . . . . ?
W1 W2 Cl14 W5 -45.01(10) . . . . ?
W3 W2 Cl14 W5 1.1(3) . . . . ?
Cl7 W2 Cl15 W6 -177.8(6) . . . . ?
Cl14 W2 Cl15 W6 -96.79(17) . . . . ?
Cl11 W2 Cl15 W6 98.54(17) . . . . ?
Cl2 W2 Cl15 W6 -178.85(19) . . . . ?
W1 W2 Cl15 W6 1.5(3) . . . . ?
W3 W2 Cl15 W6 46.00(12) . . . . ?
W5 W2 Cl15 W6 -44.58(12) . . . . ?
Cl16 W6 Cl15 W2 -99.23(15) . . . . ?
Cl18 W6 Cl15 W2 97.08(15) . . . . ?
Cl17 W6 Cl15 W2 -177.3(5) . . . . ?
Cl6 W6 Cl15 W2 178.02(18) . . . . ?
W3 W6 Cl15 W2 -46.13(12) . . . . ?
W5 W6 Cl15 W2 44.70(12) . . . . ?
W4 W6 Cl15 W2 -1.5(3) . . . . ?
Cl18 W6 Cl16 W3 -175.4(7) . . . . ?
Cl15 W6 Cl16 W3 97.57(17) . . . . ?
Cl17 W6 Cl16 W3 -97.58(16) . . . . ?
Cl6 W6 Cl16 W3 178.9(2) . . . . ?
W2 W6 Cl16 W3 44.82(13) . . . . ?
W5 W6 Cl16 W3 -2.7(3) . . . . ?
W4 W6 Cl16 W3 -45.72(13) . . . . ?
Cl12 W3 Cl16 W6 98.71(17) . . . . ?
Cl11 W3 Cl16 W6 -96.98(17) . . . . ?
Cl8 W3 Cl16 W6 -178.0(8) . . . . ?
Cl3 W3 Cl16 W6 -179.5(2) . . . . ?
W4 W3 Cl16 W6 45.94(13) . . . . ?
W2 W3 Cl16 W6 -44.23(13) . . . . ?
W1 W3 Cl16 W6 0.8(3) . . . . ?
Cl13 W4 Cl17 W6 98.13(17) . . . . ?
Cl9 W4 Cl17 W6 178.6(6) . . . . ?
Cl12 W4 Cl17 W6 -98.45(16) . . . . ?
Cl4 W4 Cl17 W6 -179.62(19) . . . . ?
W5 W4 Cl17 W6 45.60(11) . . . . ?
W3 W4 Cl17 W6 -45.66(11) . . . . ?
W1 W4 Cl17 W6 -0.2(3) . . . . ?
Cl16 W6 Cl17 W4 98.54(14) . . . . ?
Cl18 W6 Cl17 W4 -97.42(15) . . . . ?
Cl15 W6 Cl17 W4 176.8(6) . . . . ?
Cl6 W6 Cl17 W4 -178.56(17) . . . . ?
W2 W6 Cl17 W4 0.3(3) . . . . ?
W3 W6 Cl17 W4 45.53(11) . . . . ?
W5 W6 Cl17 W4 -45.02(11) . . . . ?
Cl13 W5 Cl18 W6 -98.11(18) . . . . ?
Cl14 W5 Cl18 W6 97.32(18) . . . . ?
Cl10 W5 Cl18 W6 177.9(8) . . . . ?
Cl5 W5 Cl18 W6 180.0(3) . . . . ?
W4 W5 Cl18 W6 -45.35(14) . . . . ?
W1 W5 Cl18 W6 1.2(4) . . . . ?
W2 W5 Cl18 W6 44.88(14) . . . . ?
Cl16 W6 Cl18 W5 174.5(7) . . . . ?
Cl15 W6 Cl18 W5 -98.59(18) . . . . ?
Cl17 W6 Cl18 W5 96.85(18) . . . . ?
Cl6 W6 Cl18 W5 -179.7(3) . . . . ?
W2 W6 Cl18 W5 -45.59(14) . . . . ?
W3 W6 Cl18 W5 0.7(4) . . . . ?
W4 W6 Cl18 W5 44.82(14) . . . . ?
C9 N1 C1 C2 172.0(17) . . . . ?
C5 N1 C1 C2 -68(2) . . . . ?
C13 N1 C1 C2 45(2) . . . . ?
N1 C1 C2 C3 162.7(18) . . . . ?
C1 C2 C3 C4 169(2) . . . . ?
C9 N1 C5 C6 64(2) . . . . ?
C1 N1 C5 C6 -56(2) . . . . ?
C13 N1 C5 C6 -173.2(16) . . . . ?
N1 C5 C6 C7 -169.9(17) . . . . ?
C5 C6 C7 C8 -164.1(19) . . . . ?
C1 N1 C9 C10 171.8(18) . . . . ?
C5 N1 C9 C10 54(2) . . . . ?
C13 N1 C9 C10 -63(2) . . . . ?
N1 C9 C10 C11 168.9(18) . . . . ?
C9 C10 C11 C12 170(2) . . . . ?
C9 N1 C13 C14 -61(2) . . . . ?
C1 N1 C13 C14 64(2) . . . . ?
C5 N1 C13 C14 178.4(19) . . . . ?
N1 C13 C14 C15 -162(2) . . . . ?
C13 C14 C15 C16 -174(3) . . . . ?
C25 N2 C17 C18 60(6) . . . . ?
C29 N2 C17 C18 170(4) . . . . ?
C21 N2 C17 C18 -65(5) . . . . ?
N2 C17 C18 C19 -168(4) . . . . ?
C17 C18 C19 C20 176(6) . . . . ?
C17 N2 C21 C22 -82(5) . . . . ?
C25 N2 C21 C22 142(5) . . . . ?
C29 N2 C21 C22 38(5) . . . . ?
N2 C21 C22 C23 168(5) . . . . ?
C21 C22 C23 C24 -178(3) . . . . ?
C17 N2 C25 C26 -153(7) . . . . ?
C29 N2 C25 C26 93(7) . . . . ?
C21 N2 C25 C26 -25(8) . . . . ?
N2 C25 C26 C27 162(6) . . . . ?
C25 C26 C27 C28 162(6) . . . . ?
C17 N2 C29 C30 -58(6) . . . . ?
C25 N2 C29 C30 71(6) . . . . ?
C21 N2 C29 C30 180(5) . . . . ?
N2 C29 C30 C31 177(4) . . . . ?
C29 C30 C31 C32 175(5) . . . . ?
